data_4103073
loop_
_publ_author_name
'Takahiro Nishimura'
'Hiroki Makino'
'Makoto Nagaosa'
'Tamio Hayashi'

_publ_section_title
;
 Rhodium-Catalyzed Enantioselective 1,6-Addition of Arylboronic Acids to
 Enynamides: Asymmetric Synthesis of Axially Chiral Allenylsilanes
;
_journal_name_full 'Journal of the American Chemical Society'
_journal_page_first 12865
_journal_page_last 12867
_journal_paper_doi 10.1021/ja1066509
_journal_volume 132
_journal_year 2010
_chemical_formula_moiety 'C28 H35 N O2 Si '
_chemical_formula_sum 'C28 H35 N O2 Si'
_chemical_formula_weight 445.68
_space_group_IT_number 1
_symmetry_cell_setting triclinic
_symmetry_Int_Tables_number 1
_symmetry_space_group_name_Hall 'P 1'
_symmetry_space_group_name_H-M 'P 1'
_cell_angle_alpha 69.8042(10)
_cell_angle_beta 84.6144(11)
_cell_angle_gamma 88.0854(11)
_cell_formula_units_Z 2
_cell_length_a 8.27048(15)
_cell_length_b 11.4124(2)
_cell_length_c 14.4475(3)
_cell_measurement_reflns_used 10668
_cell_measurement_temperature 123.1
_cell_measurement_theta_max 68.2
_cell_measurement_theta_min 3.3
_cell_volume 1274.15(4)
_computing_cell_refinement PROCESS-AUTO
_computing_data_collection PROCESS-AUTO
_computing_data_reduction CrystalStructure
_computing_publication_material 'CrystalStructure 3.8'
_computing_structure_refinement SHELXL
_computing_structure_solution SIR97
_diffrn_ambient_temperature 123.1
_diffrn_detector_area_resol_mean 5.00
_diffrn_measured_fraction_theta_full 0.974
_diffrn_measured_fraction_theta_max 0.974
_diffrn_measurement_device_type 'Rigaku RAXIS-RAPID'
_diffrn_measurement_method \w
_diffrn_radiation_type 'Cu K\a'
_diffrn_radiation_wavelength 1.54187
_diffrn_reflns_av_R_equivalents 0.037
_diffrn_reflns_limit_h_max 9
_diffrn_reflns_limit_h_min -9
_diffrn_reflns_limit_k_max 13
_diffrn_reflns_limit_k_min -13
_diffrn_reflns_limit_l_max 17
_diffrn_reflns_limit_l_min -17
_diffrn_reflns_number 13302
_diffrn_reflns_theta_full 68.24
_diffrn_reflns_theta_max 68.24
_exptl_absorpt_coefficient_mu 0.988
_exptl_absorpt_correction_T_max 0.673
_exptl_absorpt_correction_T_min 0.580
_exptl_absorpt_correction_type multi-scan
_exptl_absorpt_process_details
;
    Higashi, T. (1995). Program for Absorption Correction.
    Rigaku Corporation, Tokyo, Japan.
;
_exptl_crystal_colour colorless
_exptl_crystal_density_diffrn 1.162
_exptl_crystal_density_method 'not measured'
_exptl_crystal_description block
_exptl_crystal_F_000 480.00
_exptl_crystal_size_max 0.50
_exptl_crystal_size_mid 0.40
_exptl_crystal_size_min 0.40
_refine_diff_density_max 0.29
_refine_diff_density_min -0.46
_refine_ls_abs_structure_details 'Flack, H. D. (1983), Acta Cryst. A39, 876-881.  2751 Friedel Pairs'
_refine_ls_abs_structure_Flack 0.03(5)
_refine_ls_extinction_method none
_refine_ls_goodness_of_fit_ref 1.102
_refine_ls_hydrogen_treatment refall
_refine_ls_number_parameters 579
_refine_ls_number_reflns 7279
_refine_ls_R_factor_gt 0.0576
_refine_ls_shift/su_max 0.0000
_refine_ls_structure_factor_coef Fsqd
_refine_ls_weighting_details 'w = 1/[\s^2^(Fo^2^)+(0.0810P)^2^+1.9740P] where P=(Fo^2^+2Fc^2^)/3'
_refine_ls_weighting_scheme calc
_refine_ls_wR_factor_ref 0.2049
_reflns_number_gt 5836
_reflns_number_total 7279
_reflns_threshold_expression F^2^>2.0\s(F^2^)
_cod_data_source_file ja1066509_si_001.cif
_cod_data_source_block '_0317-2'
_cod_original_cell_volume 1274.16(4)
_cod_original_formula_sum 'C28 H35 N O2 Si '
_cod_database_code 4103073

loop_
_symmetry_equiv_pos_site_id
_symmetry_equiv_pos_as_xyz
1 +X,+Y,+Z

loop_
_atom_site_label
_atom_site_type_symbol
_atom_site_fract_x
_atom_site_fract_y
_atom_site_fract_z
_atom_site_U_iso_or_equiv
_atom_site_adp_type
_atom_site_occupancy
_atom_site_symmetry_multiplicity
_atom_site_calc_flag
_atom_site_refinement_flags
Si(1) Si 1.0866(2) 0.20190(16) 0.52426(12) 0.0380(4) Uani 1.00 1 d .
Si(2) Si 0.85823(19) 0.62269(17) -0.15539(12) 0.0389(4) Uani 1.00 1 d .
O(1) O 0.6195(5) 0.8793(4) 0.0802(4) 0.0483(13) Uani 1.00 1 d .
O(2) O 0.9305(6) 0.2382(4) 0.1226(3) 0.0466(12) Uani 1.00 1 d .
O(3) O 1.3021(5) -0.0396(4) 0.2900(3) 0.0443(12) Uani 1.00 1 d .
O(4) O 0.9979(6) 0.5951(4) 0.2358(4) 0.0566(15) Uani 1.00 1 d .
N(1) N 0.7769(6) 0.7164(5) 0.1691(4) 0.0375(13) Uani 1.00 1 d .
N(2) N 1.1462(6) 0.1209(5) 0.1958(4) 0.0337(12) Uani 1.00 1 d .
C(1) C 0.7512(7) 0.8354(5) 0.1020(5) 0.0359(15) Uani 1.00 1 d .
C(2) C 1.2606(12) -0.0257(8) 0.5436(7) 0.074(2) Uani 1.00 1 d .
C(3) C 1.3170(7) 0.4196(6) 0.4577(5) 0.0327(14) Uani 1.00 1 d .
C(4) C 0.9165(7) 0.8900(5) 0.0665(4) 0.0331(14) Uani 1.00 1 d .
C(5) C 0.6817(8) -0.1137(6) 0.3283(5) 0.0410(16) Uani 1.00 1 d .
C(6) C 1.1944(8) 0.8344(6) 0.0996(5) 0.0442(18) Uani 1.00 1 d .
C(7) C 0.9598(8) -0.1677(6) 0.3678(5) 0.0407(17) Uani 1.00 1 d .
C(8) C 1.2533(7) 0.3066(5) 0.4405(4) 0.0326(14) Uani 1.00 1 d .
C(9) C 0.7934(8) -0.1955(6) 0.3796(6) 0.0457(18) Uani 1.00 1 d .
C(10) C 1.2760(8) 0.2070(6) 0.1385(4) 0.0393(16) Uani 1.00 1 d .
C(11) C 1.0049(7) -0.0528(6) 0.2991(5) 0.0344(15) Uani 1.00 1 d .
C(12) C 0.9468(8) 0.1620(6) 0.4436(5) 0.0393(16) Uani 1.00 1 d .
C(13) C 1.1714(7) 0.0028(6) 0.2654(5) 0.0346(15) Uani 1.00 1 d .
C(14) C 0.4659(9) 0.3388(7) -0.1924(5) 0.0478(18) Uani 1.00 1 d .
C(15) C 0.7080(7) 0.5074(6) -0.0659(4) 0.0339(15) Uani 1.00 1 d .
C(16) C 0.8933(7) 0.0308(6) 0.2465(5) 0.0354(15) Uani 1.00 1 d .
C(17) C 0.9417(9) 0.6909(6) 0.1813(5) 0.0422(17) Uani 1.00 1 d .
C(18) C 1.2779(8) 0.5383(6) 0.3958(5) 0.0399(16) Uani 1.00 1 d .
C(19) C 0.9823(8) 0.1442(6) 0.1788(5) 0.0358(15) Uani 1.00 1 d .
C(20) C 1.0045(8) 0.6653(6) -0.0790(4) 0.0361(15) Uani 1.00 1 d .
C(21) C 1.4247(9) 0.6308(7) 0.4887(6) 0.0505(19) Uani 1.00 1 d .
C(22) C 0.6435(8) 0.2813(7) -0.0317(5) 0.0412(17) Uani 1.00 1 d .
C(23) C 0.6850(7) 0.4970(5) 0.1190(4) 0.0386(13) Uani 1.00 1 d .
C(24) C 1.0302(8) 0.8052(6) 0.1146(5) 0.0363(15) Uani 1.00 1 d .
C(25) C 0.8172(10) 0.0647(8) 0.5025(6) 0.058(2) Uani 1.00 1 d .
C(26) C 1.1264(8) 1.0349(6) -0.0168(5) 0.0425(17) Uani 1.00 1 d .
C(27) C 0.5337(8) 0.4326(6) -0.1706(5) 0.0430(17) Uani 1.00 1 d .
C(28) C 0.5782(8) 0.1876(6) -0.0568(6) 0.0446(17) Uani 1.00 1 d .
C(29) C 1.3319(8) 0.6438(6) 0.4107(6) 0.0469(18) Uani 1.00 1 d .
C(30) C 1.4090(9) 0.4066(6) 0.5334(5) 0.0464(18) Uani 1.00 1 d .
C(31) C 0.9616(8) 1.0065(6) -0.0007(5) 0.0405(16) Uani 1.00 1 d .
C(32) C 1.1796(10) 0.0507(7) 0.6043(5) 0.053(2) Uani 1.00 1 d .
C(33) C 0.6273(7) 0.4077(6) -0.0899(4) 0.0309(14) Uani 1.00 1 d .
C(34) C 1.2390(8) 0.9504(7) 0.0340(6) 0.0456(18) Uani 1.00 1 d .
C(35) C 0.7310(7) 0.0025(6) 0.2598(5) 0.0361(15) Uani 1.00 1 d .
C(36) C 1.3689(7) 0.2554(5) 0.2833(4) 0.0381(13) Uani 1.00 1 d .
C(37) C 0.8660(9) 0.2741(7) 0.3687(5) 0.0488(18) Uani 1.00 1 d .
C(38) C 1.3056(8) 0.3074(6) 0.1829(4) 0.0400(14) Uani 1.00 1 d .
C(39) C 0.6727(13) 0.8408(9) -0.1618(9) 0.089(3) Uani 1.00 1 d .
C(40) C 0.5671(7) 0.5685(5) 0.1636(4) 0.0393(14) Uani 1.00 1 d .
C(41) C 0.6461(9) 0.6318(6) 0.2256(5) 0.0427(17) Uani 1.00 1 d .
C(42) C 1.2968(12) 0.0703(9) 0.6738(7) 0.083(3) Uani 1.00 1 d .
C(43) C 0.6386(13) 0.7625(10) -0.3007(8) 0.092(4) Uani 1.00 1 d .
C(44) C 1.1178(10) 0.7751(7) -0.1399(6) 0.055(2) Uani 1.00 1 d .
C(45) C 1.1070(9) 0.5571(7) -0.0160(5) 0.0478(18) Uani 1.00 1 d .
C(46) C 0.9524(10) 0.5428(9) -0.2407(6) 0.065(2) Uani 1.00 1 d .
C(47) C 1.4649(10) 0.5141(7) 0.5498(6) 0.055(2) Uani 1.00 1 d .
C(48) C 1.0685(15) 0.6258(14) -0.3259(8) 0.123(5) Uani 1.00 1 d .
C(49) C 0.4885(8) 0.2154(7) -0.1370(5) 0.0441(17) Uani 1.00 1 d .
C(50) C 1.3129(7) 0.2818(5) 0.3620(4) 0.0384(13) Uani 1.00 1 d .
C(51) C 0.9894(10) 0.2836(9) 0.6068(6) 0.062(2) Uani 1.00 1 d .
C(52) C 0.7567(11) 0.7722(8) -0.2279(6) 0.064(2) Uani 1.00 1 d .
C(53) C 0.8964(11) 0.4042(10) 0.5508(9) 0.087(3) Uani 1.00 1 d .
C(54) C 0.6957(6) 0.5026(5) 0.0273(4) 0.0331(12) Uani 1.00 1 d .
C(55) C 1.0367(11) 0.4190(10) -0.1859(8) 0.083(3) Uani 1.00 1 d .
C(56) C 0.8807(13) 0.2017(12) 0.6968(7) 0.100(4) Uani 1.00 1 d .
H(1) H 0.5700 -0.1358 0.3391 0.049 Uiso 1.00 1 c R
H(2) H 1.2727 0.7764 0.1334 0.053 Uiso 1.00 1 c R
H(3) H 1.0366 -0.2244 0.4047 0.049 Uiso 1.00 1 c R
H(4) H 0.7571 -0.2742 0.4251 0.055 Uiso 1.00 1 c R
H(5) H 0.4016 0.3593 -0.2470 0.057 Uiso 1.00 1 c R
H(6) H 1.2135 0.5474 0.3426 0.048 Uiso 1.00 1 c R
H(7) H 1.4605 0.7027 0.4997 0.061 Uiso 1.00 1 c R
H(8) H 0.7005 0.2599 0.0261 0.049 Uiso 1.00 1 c R
H(9) H 1.1621 1.1132 -0.0633 0.051 Uiso 1.00 1 c R
H(10) H 0.5171 0.5168 -0.2112 0.052 Uiso 1.00 1 c R
H(11) H 0.5957 0.1028 -0.0181 0.053 Uiso 1.00 1 c R
H(12) H 1.3052 0.7246 0.3676 0.056 Uiso 1.00 1 c R
H(13) H 1.4365 0.3256 0.5757 0.056 Uiso 1.00 1 c R
H(14) H 0.8832 1.0644 -0.0343 0.049 Uiso 1.00 1 c R
H(15) H 1.3504 0.9733 0.0232 0.055 Uiso 1.00 1 c R
H(16) H 0.6544 0.0600 0.2237 0.043 Uiso 1.00 1 c R
H(17) H 1.5296 0.5048 0.6028 0.067 Uiso 1.00 1 c R
H(18) H 0.4430 0.1509 -0.1538 0.053 Uiso 1.00 1 c R
H(19) H 1.0169 0.1214 0.4031 0.047 Uiso 1.00 1 c R
H(20) H 0.9358 0.6953 -0.0309 0.043 Uiso 1.00 1 c R
H(21) H 1.0879 -0.0010 0.6475 0.064 Uiso 1.00 1 c R
H(22) H 0.8610 0.5206 -0.2722 0.078 Uiso 1.00 1 c R
H(23) H 1.0807 0.3118 0.6347 0.074 Uiso 1.00 1 c R
H(24) H 0.8462 0.8286 -0.2691 0.077 Uiso 1.00 1 c R
H(25) H 1.1837 -0.0373 0.4999 0.088 Uiso 1.00 1 c R
H(26) H 1.2932 -0.1074 0.5885 0.088 Uiso 1.00 1 c R
H(27) H 1.3567 0.0188 0.5038 0.088 Uiso 1.00 1 c R
H(28) H 0.8687 -0.0057 0.5508 0.070 Uiso 1.00 1 c R
H(29) H 0.7641 0.0348 0.4570 0.070 Uiso 1.00 1 c R
H(30) H 0.7361 0.1030 0.5372 0.070 Uiso 1.00 1 c R
H(31) H 0.9491 0.3359 0.3313 0.059 Uiso 1.00 1 c R
H(32) H 0.7861 0.3122 0.4042 0.059 Uiso 1.00 1 c R
H(33) H 0.8116 0.2455 0.3230 0.059 Uiso 1.00 1 c R
H(34) H 0.7475 0.8468 -0.1148 0.106 Uiso 1.00 1 c R
H(35) H 0.5755 0.7945 -0.1253 0.106 Uiso 1.00 1 c R
H(36) H 0.6415 0.9249 -0.2031 0.106 Uiso 1.00 1 c R
H(37) H 1.2431 0.1197 0.7115 0.099 Uiso 1.00 1 c R
H(38) H 1.3936 0.1147 0.6348 0.099 Uiso 1.00 1 c R
H(39) H 1.3288 -0.0110 0.7197 0.099 Uiso 1.00 1 c R
H(40) H 0.6921 0.7195 -0.3434 0.111 Uiso 1.00 1 c R
H(41) H 0.6060 0.8464 -0.3414 0.111 Uiso 1.00 1 c R
H(42) H 0.5423 0.7152 -0.2637 0.111 Uiso 1.00 1 c R
H(43) H 1.0531 0.8444 -0.1800 0.066 Uiso 1.00 1 c R
H(44) H 1.1966 0.7479 -0.1834 0.066 Uiso 1.00 1 c R
H(45) H 1.1755 0.8028 -0.0949 0.066 Uiso 1.00 1 c R
H(46) H 1.0356 0.4876 0.0237 0.057 Uiso 1.00 1 c R
H(47) H 1.1659 0.5856 0.0281 0.057 Uiso 1.00 1 c R
H(48) H 1.1848 0.5292 -0.0596 0.057 Uiso 1.00 1 c R
H(49) H 1.0142 0.7047 -0.3596 0.147 Uiso 1.00 1 c R
H(50) H 1.0989 0.5827 -0.3730 0.147 Uiso 1.00 1 c R
H(51) H 1.1662 0.6429 -0.2992 0.147 Uiso 1.00 1 c R
H(52) H 0.9660 0.4558 0.4935 0.105 Uiso 1.00 1 c R
H(53) H 0.8670 0.4512 0.5953 0.105 Uiso 1.00 1 c R
H(54) H 0.7977 0.3816 0.5283 0.105 Uiso 1.00 1 c R
H(55) H 0.9614 0.3666 -0.1323 0.100 Uiso 1.00 1 c R
H(56) H 1.1331 0.4364 -0.1583 0.100 Uiso 1.00 1 c R
H(57) H 1.0691 0.3754 -0.2324 0.100 Uiso 1.00 1 c R
H(58) H 0.9415 0.1277 0.7335 0.120 Uiso 1.00 1 c R
H(59) H 0.7845 0.1758 0.6740 0.120 Uiso 1.00 1 c R
H(60) H 0.8469 0.2496 0.7401 0.120 Uiso 1.00 1 c R
H(61) H 1.2469 0.2476 0.0697 0.047 Uiso 1.00 1 c R
H(62) H 1.3775 0.1591 0.1363 0.047 Uiso 1.00 1 c R
H(63) H 1.3846 0.3687 0.1375 0.048 Uiso 1.00 1 c R
H(64) H 1.2025 0.3522 0.1883 0.048 Uiso 1.00 1 c R
H(65) H 0.4814 0.5111 0.2060 0.047 Uiso 1.00 1 c R
H(66) H 0.5144 0.6330 0.1100 0.047 Uiso 1.00 1 c R
H(67) H 0.5624 0.6791 0.2516 0.051 Uiso 1.00 1 c R
H(68) H 0.6901 0.5669 0.2828 0.051 Uiso 1.00 1 c R
H(69) H 0.7582 0.4429 0.1611 0.046 Uiso 1.00 1 c R
H(70) H 1.4572 0.1984 0.2905 0.046 Uiso 1.00 1 c R

loop_
_atom_site_aniso_label
_atom_site_aniso_U_11
_atom_site_aniso_U_22
_atom_site_aniso_U_33
_atom_site_aniso_U_12
_atom_site_aniso_U_13
_atom_site_aniso_U_23
Si(1) 0.0376(9) 0.0445(10) 0.0305(9) -0.0139(7) 0.0002(7) -0.0106(7)
Si(2) 0.0390(9) 0.0485(10) 0.0261(8) -0.0117(8) 0.0004(7) -0.0085(7)
O(1) 0.030(2) 0.041(2) 0.067(3) 0.002(2) -0.007(2) -0.009(2)
O(2) 0.049(2) 0.042(2) 0.046(2) -0.002(2) -0.019(2) -0.007(2)
O(3) 0.025(2) 0.042(2) 0.060(3) -0.001(2) -0.008(2) -0.009(2)
O(4) 0.065(3) 0.040(2) 0.059(3) 0.008(2) -0.023(2) -0.006(2)
N(1) 0.038(3) 0.034(2) 0.041(3) -0.008(2) -0.007(2) -0.011(2)
N(2) 0.025(2) 0.035(2) 0.040(3) -0.007(2) -0.002(2) -0.010(2)
C(1) 0.033(3) 0.025(3) 0.049(4) -0.007(2) -0.003(2) -0.011(2)
C(2) 0.087(6) 0.046(4) 0.077(6) 0.009(4) -0.026(5) -0.004(4)
C(3) 0.023(3) 0.035(3) 0.039(3) -0.006(2) -0.000(2) -0.012(2)
C(4) 0.031(3) 0.032(3) 0.037(3) -0.003(2) -0.005(2) -0.012(2)
C(5) 0.027(3) 0.045(3) 0.056(4) -0.011(2) 0.003(2) -0.025(3)
C(6) 0.037(3) 0.044(4) 0.061(4) 0.002(3) -0.019(3) -0.026(3)
C(7) 0.033(3) 0.033(3) 0.054(4) 0.000(2) -0.004(3) -0.012(3)
C(8) 0.032(3) 0.036(3) 0.032(3) -0.002(2) -0.007(2) -0.014(2)
C(9) 0.038(3) 0.040(3) 0.056(4) -0.007(3) 0.004(3) -0.014(3)
C(10) 0.036(3) 0.050(4) 0.030(3) -0.016(3) 0.003(2) -0.011(3)
C(11) 0.024(3) 0.032(3) 0.045(3) -0.004(2) 0.003(2) -0.013(2)
C(12) 0.045(3) 0.035(3) 0.039(3) -0.005(2) -0.001(3) -0.014(3)
C(13) 0.027(3) 0.030(3) 0.041(3) 0.007(2) -0.003(2) -0.006(2)
C(14) 0.046(4) 0.056(4) 0.038(3) -0.007(3) -0.014(3) -0.009(3)
C(15) 0.031(3) 0.043(3) 0.027(3) 0.001(2) 0.002(2) -0.012(2)
C(16) 0.028(3) 0.036(3) 0.039(3) 0.000(2) -0.005(2) -0.009(2)
C(17) 0.045(3) 0.040(3) 0.043(4) 0.001(3) -0.017(3) -0.012(3)
C(18) 0.029(3) 0.032(3) 0.051(4) -0.005(2) -0.008(2) -0.003(2)
C(19) 0.032(3) 0.036(3) 0.040(3) -0.001(2) -0.011(2) -0.011(3)
C(20) 0.037(3) 0.034(3) 0.035(3) -0.011(2) -0.001(2) -0.008(2)
C(21) 0.045(4) 0.039(3) 0.068(5) -0.014(3) 0.016(3) -0.024(3)
C(22) 0.027(3) 0.050(4) 0.043(3) 0.004(2) -0.006(2) -0.010(3)
C(23) 0.040(3) 0.039(3) 0.035(3) -0.006(2) -0.002(2) -0.012(2)
C(24) 0.034(3) 0.035(3) 0.046(3) 0.001(2) -0.013(2) -0.020(3)
C(25) 0.063(5) 0.064(5) 0.042(4) -0.030(4) 0.000(3) -0.010(3)
C(26) 0.038(3) 0.034(3) 0.054(4) -0.006(2) 0.001(3) -0.014(3)
C(27) 0.042(3) 0.044(4) 0.039(4) -0.008(3) -0.013(3) -0.006(3)
C(28) 0.027(3) 0.036(3) 0.066(4) -0.007(2) -0.009(3) -0.011(3)
C(29) 0.039(3) 0.029(3) 0.063(4) 0.001(2) 0.007(3) -0.006(3)
C(30) 0.061(4) 0.033(3) 0.045(4) -0.002(3) -0.017(3) -0.009(3)
C(31) 0.039(3) 0.030(3) 0.049(4) -0.003(2) -0.001(3) -0.009(3)
C(32) 0.058(4) 0.046(4) 0.042(4) -0.027(3) -0.011(3) 0.007(3)
C(33) 0.028(3) 0.038(3) 0.028(3) -0.003(2) 0.000(2) -0.014(2)
C(34) 0.029(3) 0.051(4) 0.062(4) -0.009(3) 0.001(3) -0.025(3)
C(35) 0.028(3) 0.035(3) 0.050(4) 0.006(2) -0.005(2) -0.022(3)
C(36) 0.038(3) 0.039(3) 0.036(3) -0.010(2) -0.000(2) -0.012(2)
C(37) 0.050(4) 0.055(4) 0.048(4) 0.003(3) -0.017(3) -0.022(3)
C(38) 0.042(3) 0.042(3) 0.035(3) -0.011(2) -0.001(2) -0.012(2)
C(39) 0.077(6) 0.059(5) 0.113(8) 0.023(5) -0.022(6) -0.007(5)
C(40) 0.047(3) 0.032(3) 0.041(3) -0.013(2) 0.007(2) -0.016(2)
C(41) 0.054(4) 0.033(3) 0.039(4) -0.015(3) 0.006(3) -0.011(3)
C(42) 0.076(6) 0.078(6) 0.070(6) -0.043(5) -0.039(5) 0.018(5)
C(43) 0.092(7) 0.073(6) 0.078(6) -0.023(5) -0.047(6) 0.030(5)
C(44) 0.058(4) 0.054(4) 0.048(4) -0.021(3) -0.006(3) -0.010(3)
C(45) 0.045(3) 0.052(4) 0.050(4) -0.003(3) -0.013(3) -0.019(3)
C(46) 0.050(4) 0.111(8) 0.043(4) -0.034(5) 0.017(3) -0.040(5)
C(47) 0.060(4) 0.058(4) 0.049(4) -0.016(3) -0.006(3) -0.018(3)
C(48) 0.116(9) 0.193(13) 0.083(8) -0.101(9) 0.071(7) -0.088(9)
C(49) 0.036(3) 0.051(4) 0.049(4) -0.010(3) 0.009(3) -0.025(3)
C(50) 0.035(3) 0.039(3) 0.039(3) -0.010(2) -0.006(2) -0.009(2)
C(51) 0.038(4) 0.101(7) 0.059(5) -0.034(4) 0.011(3) -0.046(5)
C(52) 0.055(4) 0.066(5) 0.049(4) -0.026(4) -0.019(3) 0.013(4)
C(53) 0.047(5) 0.127(9) 0.129(9) 0.000(5) 0.006(5) -0.100(8)
C(54) 0.029(2) 0.036(2) 0.031(2) -0.013(2) 0.002(2) -0.007(2)
C(55) 0.054(5) 0.122(9) 0.103(8) -0.010(5) 0.011(5) -0.080(7)
C(56) 0.089(7) 0.165(11) 0.074(7) -0.079(7) 0.043(5) -0.084(7)

loop_
_atom_type_symbol
_atom_type_description
_atom_type_scat_dispersion_real
_atom_type_scat_dispersion_imag
_atom_type_scat_source
C C 0.018 0.009
;
International Tables for Crystallography
(1992, Vol. C, Tables 4.2.6.8 and 6.1.1.4)
;
H H 0.000 0.000
;
International Tables for Crystallography
(1992, Vol. C, Table 6.1.1.4)
;
N N 0.031 0.018
;
International Tables for Crystallography
(1992, Vol. C, Tables 4.2.6.8 and 6.1.1.4)
;
O O 0.049 0.032
;
International Tables for Crystallography
(1992, Vol. C, Tables 4.2.6.8 and 6.1.1.4)
;
Si Si 0.254 0.330
;
International Tables for Crystallography
(1992, Vol. C, Tables 4.2.6.8 and 6.1.1.4)
;

loop_
_geom_angle_atom_site_label_1
_geom_angle_atom_site_label_2
_geom_angle_atom_site_label_3
_geom_angle
_geom_angle_publ_flag
C(8) Si(1) C(12) 108.0(3) yes
C(8) Si(1) C(32) 109.3(3) yes
C(8) Si(1) C(51) 107.8(3) yes
C(12) Si(1) C(32) 107.8(3) yes
C(12) Si(1) C(51) 115.5(3) yes
C(32) Si(1) C(51) 108.4(3) yes
C(15) Si(2) C(20) 107.1(2) yes
C(15) Si(2) C(46) 105.8(3) yes
C(15) Si(2) C(52) 112.0(3) yes
C(20) Si(2) C(46) 115.0(3) yes
C(20) Si(2) C(52) 106.6(3) yes
C(46) Si(2) C(52) 110.3(4) yes
C(1) N(1) C(17) 112.3(5) yes
C(1) N(1) C(41) 123.7(5) yes
C(17) N(1) C(41) 123.8(5) yes
C(10) N(2) C(13) 124.6(5) yes
C(10) N(2) C(19) 122.6(4) yes
C(13) N(2) C(19) 112.5(4) yes
O(1) C(1) N(1) 124.6(5) yes
O(1) C(1) C(4) 130.1(5) yes
N(1) C(1) C(4) 105.3(5) yes
C(8) C(3) C(18) 119.3(6) yes
C(8) C(3) C(30) 121.0(5) yes
C(18) C(3) C(30) 119.6(7) yes
C(1) C(4) C(24) 108.9(5) yes
C(1) C(4) C(31) 129.6(5) yes
C(24) C(4) C(31) 121.5(6) yes
C(9) C(5) C(35) 120.3(6) yes
C(24) C(6) C(34) 117.3(6) yes
C(9) C(7) C(11) 115.7(6) yes
Si(1) C(8) C(3) 123.5(4) yes
Si(1) C(8) C(50) 118.0(5) yes
C(3) C(8) C(50) 118.5(5) yes
C(5) C(9) C(7) 122.6(6) yes
N(2) C(10) C(38) 112.1(5) yes
C(7) C(11) C(13) 129.3(5) yes
C(7) C(11) C(16) 122.3(5) yes
C(13) C(11) C(16) 108.4(5) yes
Si(1) C(12) C(25) 113.4(5) yes
Si(1) C(12) C(37) 115.6(5) yes
C(25) C(12) C(37) 109.7(6) yes
O(3) C(13) N(2) 124.7(5) yes
O(3) C(13) C(11) 130.2(5) yes
N(2) C(13) C(11) 105.1(4) yes
C(27) C(14) C(49) 121.4(7) yes
Si(2) C(15) C(33) 123.6(4) yes
Si(2) C(15) C(54) 117.1(5) yes
C(33) C(15) C(54) 118.3(5) yes
C(11) C(16) C(19) 108.4(5) yes
C(11) C(16) C(35) 121.0(5) yes
C(19) C(16) C(35) 130.5(5) yes
O(4) C(17) N(1) 126.1(6) yes
O(4) C(17) C(24) 128.2(6) yes
N(1) C(17) C(24) 105.7(5) yes
C(3) C(18) C(29) 120.8(7) yes
O(2) C(19) N(2) 125.0(5) yes
O(2) C(19) C(16) 129.5(6) yes
N(2) C(19) C(16) 105.5(4) yes
Si(2) C(20) C(44) 113.5(5) yes
Si(2) C(20) C(45) 115.8(5) yes
C(44) C(20) C(45) 109.1(5) yes
C(29) C(21) C(47) 119.9(8) yes
C(28) C(22) C(33) 121.2(6) yes
C(40) C(23) C(54) 125.3(5) yes
C(4) C(24) C(6) 121.3(5) yes
C(4) C(24) C(17) 107.8(5) yes
C(6) C(24) C(17) 130.9(6) yes
C(31) C(26) C(34) 120.8(5) yes
C(14) C(27) C(33) 121.6(6) yes
C(22) C(28) C(49) 120.9(6) yes
C(18) C(29) C(21) 119.8(6) yes
C(3) C(30) C(47) 120.2(6) yes
C(4) C(31) C(26) 117.2(6) yes
Si(1) C(32) C(2) 112.8(5) yes
Si(1) C(32) C(42) 113.1(6) yes
C(2) C(32) C(42) 110.8(7) yes
C(15) C(33) C(22) 120.7(6) yes
C(15) C(33) C(27) 123.1(5) yes
C(22) C(33) C(27) 116.2(7) yes
C(6) C(34) C(26) 121.9(6) yes
C(5) C(35) C(16) 118.0(5) yes
C(38) C(36) C(50) 125.7(5) yes
C(10) C(38) C(36) 113.0(5) yes
C(23) C(40) C(41) 113.1(5) yes
N(1) C(41) C(40) 112.6(5) yes
Si(2) C(46) C(48) 114.2(9) yes
Si(2) C(46) C(55) 113.0(6) yes
C(48) C(46) C(55) 110.1(8) yes
C(21) C(47) C(30) 119.7(8) yes
C(14) C(49) C(28) 118.5(8) yes
C(8) C(50) C(36) 178.5(6) yes
Si(1) C(51) C(53) 113.5(7) yes
Si(1) C(51) C(56) 115.5(8) yes
C(53) C(51) C(56) 109.8(7) yes
Si(2) C(52) C(39) 113.0(6) yes
Si(2) C(52) C(43) 116.2(7) yes
C(39) C(52) C(43) 109.2(8) yes
C(15) C(54) C(23) 179.4(5) yes
C(32) C(2) H(25) 109.5 no
C(32) C(2) H(26) 109.5 no
C(32) C(2) H(27) 109.5 no
H(25) C(2) H(26) 109.5 no
H(25) C(2) H(27) 109.5 no
H(26) C(2) H(27) 109.5 no
C(9) C(5) H(1) 119.9 no
C(35) C(5) H(1) 119.9 no
C(24) C(6) H(2) 121.4 no
C(34) C(6) H(2) 121.4 no
C(9) C(7) H(3) 122.1 no
C(11) C(7) H(3) 122.1 no
C(5) C(9) H(4) 118.7 no
C(7) C(9) H(4) 118.7 no
N(2) C(10) H(61) 109.2 no
N(2) C(10) H(62) 109.2 no
C(38) C(10) H(61) 109.2 no
C(38) C(10) H(62) 109.2 no
H(61) C(10) H(62) 107.9 no
Si(1) C(12) H(19) 105.7 no
C(25) C(12) H(19) 105.7 no
C(37) C(12) H(19) 105.7 no
C(27) C(14) H(5) 119.3 no
C(49) C(14) H(5) 119.3 no
C(3) C(18) H(6) 119.6 no
C(29) C(18) H(6) 119.6 no
Si(2) C(20) H(20) 105.9 no
C(44) C(20) H(20) 105.9 no
C(45) C(20) H(20) 105.9 no
C(29) C(21) H(7) 120.1 no
C(47) C(21) H(7) 120.1 no
C(28) C(22) H(8) 119.4 no
C(33) C(22) H(8) 119.4 no
C(40) C(23) H(69) 117.3 no
C(54) C(23) H(69) 117.3 no
C(12) C(25) H(28) 109.5 no
C(12) C(25) H(29) 109.5 no
C(12) C(25) H(30) 109.5 no
H(28) C(25) H(29) 109.5 no
H(28) C(25) H(30) 109.5 no
H(29) C(25) H(30) 109.5 no
C(31) C(26) H(9) 119.6 no
C(34) C(26) H(9) 119.6 no
C(14) C(27) H(10) 119.2 no
C(33) C(27) H(10) 119.2 no
C(22) C(28) H(11) 119.5 no
C(49) C(28) H(11) 119.6 no
C(18) C(29) H(12) 120.1 no
C(21) C(29) H(12) 120.1 no
C(3) C(30) H(13) 119.9 no
C(47) C(30) H(13) 119.9 no
C(4) C(31) H(14) 121.4 no
C(26) C(31) H(14) 121.4 no
Si(1) C(32) H(21) 106.6 no
C(2) C(32) H(21) 106.6 no
C(42) C(32) H(21) 106.6 no
C(6) C(34) H(15) 119.0 no
C(26) C(34) H(15) 119.0 no
C(5) C(35) H(16) 121.0 no
C(16) C(35) H(16) 121.0 no
C(38) C(36) H(70) 117.1 no
C(50) C(36) H(70) 117.1 no
C(12) C(37) H(31) 109.5 no
C(12) C(37) H(32) 109.5 no
C(12) C(37) H(33) 109.5 no
H(31) C(37) H(32) 109.5 no
H(31) C(37) H(33) 109.5 no
H(32) C(37) H(33) 109.5 no
C(10) C(38) H(63) 109.0 no
C(10) C(38) H(64) 109.0 no
C(36) C(38) H(63) 109.0 no
C(36) C(38) H(64) 109.0 no
H(63) C(38) H(64) 107.8 no
C(52) C(39) H(34) 109.5 no
C(52) C(39) H(35) 109.5 no
C(52) C(39) H(36) 109.5 no
H(34) C(39) H(35) 109.5 no
H(34) C(39) H(36) 109.5 no
H(35) C(39) H(36) 109.5 no
C(23) C(40) H(65) 109.0 no
C(23) C(40) H(66) 109.0 no
C(41) C(40) H(65) 109.0 no
C(41) C(40) H(66) 109.0 no
H(65) C(40) H(66) 107.8 no
N(1) C(41) H(67) 109.1 no
N(1) C(41) H(68) 109.1 no
C(40) C(41) H(67) 109.1 no
C(40) C(41) H(68) 109.1 no
H(67) C(41) H(68) 107.8 no
C(32) C(42) H(37) 109.5 no
C(32) C(42) H(38) 109.5 no
C(32) C(42) H(39) 109.5 no
H(37) C(42) H(38) 109.5 no
H(37) C(42) H(39) 109.5 no
H(38) C(42) H(39) 109.5 no
C(52) C(43) H(40) 109.5 no
C(52) C(43) H(41) 109.5 no
C(52) C(43) H(42) 109.5 no
H(40) C(43) H(41) 109.5 no
H(40) C(43) H(42) 109.5 no
H(41) C(43) H(42) 109.5 no
C(20) C(44) H(43) 109.5 no
C(20) C(44) H(44) 109.5 no
C(20) C(44) H(45) 109.5 no
H(43) C(44) H(44) 109.5 no
H(43) C(44) H(45) 109.5 no
H(44) C(44) H(45) 109.5 no
C(20) C(45) H(46) 109.5 no
C(20) C(45) H(47) 109.5 no
C(20) C(45) H(48) 109.5 no
H(46) C(45) H(47) 109.5 no
H(46) C(45) H(48) 109.5 no
H(47) C(45) H(48) 109.5 no
Si(2) C(46) H(22) 106.3 no
C(48) C(46) H(22) 106.3 no
C(55) C(46) H(22) 106.3 no
C(21) C(47) H(17) 120.1 no
C(30) C(47) H(17) 120.1 no
C(46) C(48) H(49) 109.5 no
C(46) C(48) H(50) 109.5 no
C(46) C(48) H(51) 109.5 no
H(49) C(48) H(50) 109.5 no
H(49) C(48) H(51) 109.5 no
H(50) C(48) H(51) 109.5 no
C(14) C(49) H(18) 120.7 no
C(28) C(49) H(18) 120.7 no
Si(1) C(51) H(23) 105.7 no
C(53) C(51) H(23) 105.7 no
C(56) C(51) H(23) 105.7 no
Si(2) C(52) H(24) 105.9 no
C(39) C(52) H(24) 105.9 no
C(43) C(52) H(24) 105.9 no
C(51) C(53) H(52) 109.5 no
C(51) C(53) H(53) 109.5 no
C(51) C(53) H(54) 109.5 no
H(52) C(53) H(53) 109.5 no
H(52) C(53) H(54) 109.5 no
H(53) C(53) H(54) 109.5 no
C(46) C(55) H(55) 109.5 no
C(46) C(55) H(56) 109.5 no
C(46) C(55) H(57) 109.5 no
H(55) C(55) H(56) 109.5 no
H(55) C(55) H(57) 109.5 no
H(56) C(55) H(57) 109.5 no
C(51) C(56) H(58) 109.5 no
C(51) C(56) H(59) 109.5 no
C(51) C(56) H(60) 109.5 no
H(58) C(56) H(59) 109.5 no
H(58) C(56) H(60) 109.5 no
H(59) C(56) H(60) 109.5 no

loop_
_geom_bond_atom_site_label_1
_geom_bond_atom_site_label_2
_geom_bond_distance
_geom_bond_publ_flag
Si(1) C(8) 1.895(5) yes
Si(1) C(12) 1.885(8) yes
Si(1) C(32) 1.899(7) yes
Si(1) C(51) 1.865(11) yes
Si(2) C(15) 1.893(5) yes
Si(2) C(20) 1.892(7) yes
Si(2) C(46) 1.872(11) yes
Si(2) C(52) 1.884(8) yes
O(1) C(1) 1.206(7) yes
O(2) C(19) 1.195(7) yes
O(3) C(13) 1.204(7) yes
O(4) C(17) 1.213(8) yes
N(1) C(1) 1.393(7) yes
N(1) C(17) 1.399(9) yes
N(1) C(41) 1.459(8) yes
N(2) C(10) 1.465(8) yes
N(2) C(13) 1.399(7) yes
N(2) C(19) 1.400(8) yes
C(1) C(4) 1.491(8) yes
C(2) C(32) 1.535(14) yes
C(3) C(8) 1.514(10) yes
C(3) C(18) 1.388(8) yes
C(3) C(30) 1.355(11) yes
C(4) C(24) 1.379(8) yes
C(4) C(31) 1.387(8) yes
C(5) C(9) 1.367(9) yes
C(5) C(35) 1.399(8) yes
C(6) C(24) 1.388(9) yes
C(6) C(34) 1.375(9) yes
C(7) C(9) 1.404(10) yes
C(7) C(11) 1.382(8) yes
C(8) C(50) 1.310(9) yes
C(10) C(38) 1.530(11) yes
C(11) C(13) 1.502(8) yes
C(11) C(16) 1.383(8) yes
C(12) C(25) 1.537(10) yes
C(12) C(37) 1.542(9) yes
C(14) C(27) 1.365(12) yes
C(14) C(49) 1.376(10) yes
C(15) C(33) 1.493(10) yes
C(15) C(54) 1.322(9) yes
C(16) C(19) 1.492(8) yes
C(16) C(35) 1.371(9) yes
C(17) C(24) 1.494(8) yes
C(18) C(29) 1.389(11) yes
C(20) C(44) 1.545(9) yes
C(20) C(45) 1.540(9) yes
C(21) C(29) 1.385(12) yes
C(21) C(47) 1.371(10) yes
C(22) C(28) 1.382(12) yes
C(22) C(33) 1.406(9) yes
C(23) C(40) 1.492(9) yes
C(23) C(54) 1.299(8) yes
C(26) C(31) 1.391(10) yes
C(26) C(34) 1.384(9) yes
C(27) C(33) 1.402(10) yes
C(28) C(49) 1.373(11) yes
C(30) C(47) 1.425(13) yes
C(32) C(42) 1.533(14) yes
C(36) C(38) 1.503(8) yes
C(36) C(50) 1.314(9) yes
C(39) C(52) 1.537(16) yes
C(40) C(41) 1.529(11) yes
C(43) C(52) 1.534(16) yes
C(46) C(48) 1.539(14) yes
C(46) C(55) 1.540(14) yes
C(51) C(53) 1.555(13) yes
C(51) C(56) 1.539(12) yes
C(2) H(25) 0.980 no
C(2) H(26) 0.980 no
C(2) H(27) 0.980 no
C(5) H(1) 0.950 no
C(6) H(2) 0.950 no
C(7) H(3) 0.950 no
C(9) H(4) 0.950 no
C(10) H(61) 0.990 no
C(10) H(62) 0.990 no
C(12) H(19) 1.000 no
C(14) H(5) 0.950 no
C(18) H(6) 0.950 no
C(20) H(20) 1.000 no
C(21) H(7) 0.950 no
C(22) H(8) 0.950 no
C(23) H(69) 0.950 no
C(25) H(28) 0.980 no
C(25) H(29) 0.980 no
C(25) H(30) 0.980 no
C(26) H(9) 0.950 no
C(27) H(10) 0.950 no
C(28) H(11) 0.950 no
C(29) H(12) 0.950 no
C(30) H(13) 0.950 no
C(31) H(14) 0.950 no
C(32) H(21) 1.000 no
C(34) H(15) 0.950 no
C(35) H(16) 0.950 no
C(36) H(70) 0.950 no
C(37) H(31) 0.980 no
C(37) H(32) 0.980 no
C(37) H(33) 0.980 no
C(38) H(63) 0.990 no
C(38) H(64) 0.990 no
C(39) H(34) 0.980 no
C(39) H(35) 0.980 no
C(39) H(36) 0.980 no
C(40) H(65) 0.990 no
C(40) H(66) 0.990 no
C(41) H(67) 0.990 no
C(41) H(68) 0.990 no
C(42) H(37) 0.980 no
C(42) H(38) 0.980 no
C(42) H(39) 0.980 no
C(43) H(40) 0.980 no
C(43) H(41) 0.980 no
C(43) H(42) 0.980 no
C(44) H(43) 0.980 no
C(44) H(44) 0.980 no
C(44) H(45) 0.980 no
C(45) H(46) 0.980 no
C(45) H(47) 0.980 no
C(45) H(48) 0.980 no
C(46) H(22) 1.000 no
C(47) H(17) 0.950 no
C(48) H(49) 0.980 no
C(48) H(50) 0.980 no
C(48) H(51) 0.980 no
C(49) H(18) 0.950 no
C(51) H(23) 1.000 no
C(52) H(24) 1.000 no
C(53) H(52) 0.980 no
C(53) H(53) 0.980 no
C(53) H(54) 0.980 no
C(55) H(55) 0.980 no
C(55) H(56) 0.980 no
C(55) H(57) 0.980 no
C(56) H(58) 0.980 no
C(56) H(59) 0.980 no
C(56) H(60) 0.980 no

loop_
_geom_contact_atom_site_label_1
_geom_contact_atom_site_label_2
_geom_contact_distance
_geom_contact_site_symmetry_2
Si(1) C(2) 2.867(9) .
Si(1) C(3) 3.008(6) .
Si(1) C(25) 2.867(9) .
Si(1) C(37) 2.907(8) .
Si(1) C(42) 2.870(10) .
Si(1) C(50) 2.764(5) .
Si(1) C(53) 2.865(12) .
Si(1) C(56) 2.883(11) .
Si(2) C(27) 3.576(8) .
Si(2) C(33) 2.989(6) .
Si(2) C(39) 2.859(10) .
Si(2) C(43) 2.909(10) .
Si(2) C(44) 2.880(9) .
Si(2) C(45) 2.913(8) .
Si(2) C(48) 2.869(12) .
Si(2) C(54) 2.759(5) .
Si(2) C(55) 2.851(12) .
O(1) N(1) 2.303(6) .
O(1) C(4) 2.449(7) .
O(1) C(6) 3.541(8) 1_455
O(1) C(17) 3.470(8) .
O(1) C(24) 3.512(8) .
O(1) C(28) 3.413(8) 1_565
O(1) C(31) 3.156(8) .
O(1) C(34) 3.294(8) 1_455
O(1) C(35) 3.552(10) 1_565
O(1) C(40) 3.357(7) .
O(1) C(41) 2.897(7) .
O(2) N(2) 2.304(6) .
O(2) C(10) 2.889(8) .
O(2) C(11) 3.496(7) .
O(2) C(13) 3.468(7) .
O(2) C(16) 2.433(7) .
O(2) C(22) 3.316(9) .
O(2) C(23) 3.516(8) .
O(2) C(35) 3.145(7) .
O(2) C(38) 3.486(8) .
O(2) C(54) 3.466(7) .
O(3) N(2) 2.307(6) .
O(3) C(5) 3.271(8) 1_655
O(3) C(7) 3.156(8) .
O(3) C(10) 2.924(7) .
O(3) C(11) 2.456(7) .
O(3) C(16) 3.513(7) .
O(3) C(19) 3.475(7) .
O(3) C(29) 3.439(8) 1_545
O(3) C(35) 3.561(7) 1_655
O(3) C(36) 3.397(8) .
O(4) N(1) 2.329(7) .
O(4) C(1) 3.482(7) .
O(4) C(4) 3.498(7) .
O(4) C(6) 3.155(8) .
O(4) C(18) 3.316(9) .
O(4) C(24) 2.438(7) .
O(4) C(41) 2.935(9) .
N(1) O(1) 2.303(6) .
N(1) O(4) 2.329(7) .
N(1) C(4) 2.293(7) .
N(1) C(5) 3.508(11) 1_565
N(1) C(9) 3.534(11) 1_565
N(1) C(23) 2.975(9) .
N(1) C(24) 2.306(8) .
N(1) C(40) 2.485(9) .
N(2) O(2) 2.304(6) .
N(2) O(3) 2.307(6) .
N(2) C(11) 2.304(7) .
N(2) C(16) 2.303(8) .
N(2) C(26) 3.552(11) 1_545
N(2) C(34) 3.542(11) 1_545
N(2) C(36) 3.051(9) .
N(2) C(38) 2.484(9) .
C(1) O(4) 3.482(7) .
C(1) C(5) 3.506(12) 1_565
C(1) C(17) 2.319(9) .
C(1) C(24) 2.337(9) .
C(1) C(31) 2.604(8) .
C(1) C(35) 3.430(12) 1_565
C(1) C(40) 3.251(9) .
C(1) C(41) 2.515(8) .
C(2) Si(1) 2.867(9) .
C(2) C(8) 3.565(10) .
C(2) C(12) 3.407(11) .
C(2) C(42) 2.525(17) .
C(2) C(50) 3.593(9) .
C(3) Si(1) 3.008(6) .
C(3) C(21) 2.787(11) .
C(3) C(29) 2.414(9) .
C(3) C(47) 2.411(12) .
C(3) C(50) 2.429(11) .
C(3) C(51) 3.357(9) .
C(3) C(53) 3.597(11) .
C(4) O(1) 2.449(7) .
C(4) O(4) 3.498(7) .
C(4) N(1) 2.293(7) .
C(4) C(6) 2.411(9) .
C(4) C(16) 3.485(11) 1_565
C(4) C(17) 2.321(8) .
C(4) C(26) 2.371(8) .
C(4) C(34) 2.735(9) .
C(5) O(3) 3.271(8) 1_455
C(5) N(1) 3.508(11) 1_545
C(5) C(1) 3.506(12) 1_545
C(5) C(7) 2.431(9) .
C(5) C(11) 2.742(9) .
C(5) C(16) 2.375(9) .
C(6) O(1) 3.541(8) 1_655
C(6) O(4) 3.155(8) .
C(6) C(4) 2.411(9) .
C(6) C(13) 3.541(12) 1_565
C(6) C(17) 2.622(9) .
C(6) C(26) 2.412(9) .
C(6) C(31) 2.824(9) .
C(7) O(3) 3.156(8) .
C(7) C(5) 2.431(9) .
C(7) C(13) 2.606(8) .
C(7) C(16) 2.422(8) .
C(7) C(35) 2.829(9) .
C(8) C(2) 3.565(10) .
C(8) C(12) 3.059(10) .
C(8) C(18) 2.506(9) .
C(8) C(30) 2.499(12) .
C(8) C(32) 3.095(8) .
C(8) C(36) 2.624(9) .
C(8) C(37) 3.527(10) .
C(8) C(42) 3.557(10) .
C(8) C(51) 3.037(10) .
C(8) C(53) 3.551(13) .
C(9) N(1) 3.534(11) 1_545
C(9) C(11) 2.359(9) .
C(9) C(16) 2.733(8) .
C(9) C(35) 2.399(9) .
C(10) O(2) 2.889(8) .
C(10) O(3) 2.924(7) .
C(10) C(13) 2.535(8) .
C(10) C(19) 2.513(9) .
C(10) C(36) 2.530(10) .
C(11) O(2) 3.496(7) .
C(11) O(3) 2.456(7) .
C(11) N(2) 2.304(7) .
C(11) C(5) 2.742(9) .
C(11) C(9) 2.359(9) .
C(11) C(19) 2.333(8) .
C(11) C(24) 3.553(12) 1_545
C(11) C(35) 2.397(9) .
C(12) C(2) 3.407(11) .
C(12) C(8) 3.059(10) .
C(12) C(32) 3.057(10) .
C(12) C(50) 3.304(9) .
C(12) C(51) 3.171(14) .
C(13) O(2) 3.468(7) .
C(13) C(6) 3.541(12) 1_545
C(13) C(7) 2.606(8) .
C(13) C(10) 2.535(8) .
C(13) C(16) 2.340(8) .
C(13) C(19) 2.328(8) .
C(13) C(34) 3.585(12) 1_545
C(13) C(36) 3.457(9) .
C(13) C(38) 3.448(9) .
C(14) C(22) 2.740(11) .
C(14) C(28) 2.362(10) .
C(14) C(33) 2.415(11) .
C(14) C(47) 3.569(10) 1_454
C(15) C(20) 3.045(9) .
C(15) C(22) 2.519(10) .
C(15) C(23) 2.621(9) .
C(15) C(27) 2.545(11) .
C(15) C(39) 3.584(11) .
C(15) C(45) 3.548(10) .
C(15) C(46) 3.003(10) .
C(15) C(52) 3.130(9) .
C(15) C(55) 3.399(12) .
C(16) O(2) 2.433(7) .
C(16) O(3) 3.513(7) .
C(16) N(2) 2.303(8) .
C(16) C(4) 3.485(11) 1_545
C(16) C(5) 2.375(9) .
C(16) C(7) 2.422(8) .
C(16) C(9) 2.733(8) .
C(16) C(13) 2.340(8) .
C(17) O(1) 3.470(8) .
C(17) C(1) 2.319(9) .
C(17) C(4) 2.321(8) .
C(17) C(6) 2.622(9) .
C(17) C(23) 3.502(10) .
C(17) C(40) 3.507(10) .
C(17) C(41) 2.522(10) .
C(18) O(4) 3.316(9) .
C(18) C(8) 2.506(9) .
C(18) C(21) 2.400(12) .
C(18) C(30) 2.371(10) .
C(18) C(47) 2.758(12) .
C(18) C(50) 3.129(10) .
C(19) O(3) 3.475(7) .
C(19) C(10) 2.513(9) .
C(19) C(11) 2.333(8) .
C(19) C(13) 2.328(8) .
C(19) C(26) 3.560(11) 1_545
C(19) C(31) 3.485(12) 1_545
C(19) C(35) 2.601(8) .
C(19) C(37) 3.587(12) .
C(19) C(38) 3.326(10) .
C(20) C(15) 3.045(9) .
C(20) C(39) 3.401(12) .
C(20) C(46) 3.175(14) .
C(20) C(52) 3.027(11) .
C(20) C(54) 3.152(8) .
C(21) C(3) 2.787(11) .
C(21) C(18) 2.400(12) .
C(21) C(30) 2.418(10) .
C(22) O(2) 3.316(9) .
C(22) C(14) 2.740(11) .
C(22) C(15) 2.519(10) .
C(22) C(27) 2.384(9) .
C(22) C(49) 2.397(12) .
C(22) C(54) 2.986(11) .
C(23) O(2) 3.516(8) .
C(23) N(1) 2.975(9) .
C(23) C(15) 2.621(9) .
C(23) C(17) 3.502(10) .
C(23) C(33) 3.579(10) .
C(23) C(41) 2.520(11) .
C(24) O(1) 3.512(8) .
C(24) O(4) 2.438(7) .
C(24) N(1) 2.306(8) .
C(24) C(1) 2.337(9) .
C(24) C(11) 3.553(12) 1_565
C(24) C(26) 2.743(8) .
C(24) C(31) 2.413(8) .
C(24) C(34) 2.359(9) .
C(25) Si(1) 2.867(9) .
C(25) C(32) 3.436(12) .
C(25) C(37) 2.518(10) .
C(26) N(2) 3.552(11) 1_565
C(26) C(4) 2.371(8) .
C(26) C(6) 2.412(9) .
C(26) C(19) 3.560(11) 1_565
C(26) C(24) 2.743(8) .
C(27) Si(2) 3.576(8) .
C(27) C(15) 2.545(11) .
C(27) C(22) 2.384(9) .
C(27) C(28) 2.744(9) .
C(27) C(49) 2.391(11) .
C(28) O(1) 3.413(8) 1_545
C(28) C(14) 2.362(10) .
C(28) C(27) 2.744(9) .
C(28) C(33) 2.430(10) .
C(29) O(3) 3.439(8) 1_565
C(29) C(3) 2.414(9) .
C(29) C(30) 2.768(9) .
C(29) C(41) 3.585(11) 1_655
C(29) C(47) 2.385(10) .
C(30) C(8) 2.499(12) .
C(30) C(18) 2.371(10) .
C(30) C(21) 2.418(10) .
C(30) C(29) 2.768(9) .
C(30) C(50) 3.416(11) .
C(31) O(1) 3.156(8) .
C(31) C(1) 2.604(8) .
C(31) C(6) 2.824(9) .
C(31) C(19) 3.485(12) 1_565
C(31) C(24) 2.413(8) .
C(31) C(34) 2.413(10) .
C(32) C(8) 3.095(8) .
C(32) C(12) 3.057(10) .
C(32) C(25) 3.436(12) .
C(32) C(51) 3.052(13) .
C(32) C(56) 3.398(15) .
C(33) Si(2) 2.989(6) .
C(33) C(14) 2.415(11) .
C(33) C(23) 3.579(10) .
C(33) C(28) 2.430(10) .
C(33) C(46) 3.348(10) .
C(33) C(49) 2.817(11) .
C(33) C(54) 2.418(10) .
C(33) C(55) 3.525(11) .
C(34) O(1) 3.294(8) 1_655
C(34) N(2) 3.542(11) 1_565
C(34) C(4) 2.735(9) .
C(34) C(13) 3.585(12) 1_565
C(34) C(24) 2.359(9) .
C(34) C(31) 2.413(10) .
C(35) O(1) 3.552(10) 1_545
C(35) O(2) 3.145(7) .
C(35) O(3) 3.561(7) 1_455
C(35) C(1) 3.430(12) 1_545
C(35) C(7) 2.829(9) .
C(35) C(9) 2.399(9) .
C(35) C(11) 2.397(9) .
C(35) C(19) 2.601(8) .
C(36) O(3) 3.397(8) .
C(36) N(2) 3.051(9) .
C(36) C(8) 2.624(9) .
C(36) C(10) 2.530(10) .
C(36) C(13) 3.457(9) .
C(37) Si(1) 2.907(8) .
C(37) C(8) 3.527(10) .
C(37) C(19) 3.587(12) .
C(37) C(25) 2.518(10) .
C(37) C(53) 3.469(17) .
C(38) O(2) 3.486(8) .
C(38) N(2) 2.484(9) .
C(38) C(13) 3.448(9) .
C(38) C(19) 3.326(10) .
C(38) C(50) 2.509(9) .
C(39) Si(2) 2.859(10) .
C(39) C(15) 3.584(11) .
C(39) C(20) 3.401(12) .
C(39) C(43) 2.503(19) .
C(40) O(1) 3.357(7) .
C(40) N(1) 2.485(9) .
C(40) C(1) 3.251(9) .
C(40) C(17) 3.507(10) .
C(40) C(54) 2.481(9) .
C(41) O(1) 2.897(7) .
C(41) O(4) 2.935(9) .
C(41) C(1) 2.515(8) .
C(41) C(17) 2.522(10) .
C(41) C(23) 2.520(11) .
C(41) C(29) 3.585(11) 1_455
C(42) Si(1) 2.870(10) .
C(42) C(2) 2.525(17) .
C(42) C(8) 3.557(10) .
C(42) C(51) 3.428(13) .
C(43) Si(2) 2.909(10) .
C(43) C(39) 2.503(19) .
C(43) C(46) 3.501(14) .
C(44) Si(2) 2.880(9) .
C(44) C(45) 2.513(10) .
C(44) C(52) 3.359(13) .
C(45) Si(2) 2.913(8) .
C(45) C(15) 3.548(10) .
C(45) C(44) 2.513(10) .
C(45) C(54) 3.438(9) .
C(45) C(55) 3.443(16) .
C(46) C(15) 3.003(10) .
C(46) C(20) 3.175(14) .
C(46) C(33) 3.348(10) .
C(46) C(43) 3.501(14) .
C(46) C(52) 3.083(14) .
C(47) C(3) 2.411(12) .
C(47) C(14) 3.569(10) 1_656
C(47) C(18) 2.758(12) .
C(47) C(29) 2.385(10) .
C(48) Si(2) 2.869(12) .
C(48) C(52) 3.479(17) .
C(48) C(55) 2.524(15) .
C(49) C(22) 2.397(12) .
C(49) C(27) 2.391(11) .
C(49) C(33) 2.817(11) .
C(50) Si(1) 2.764(5) .
C(50) C(2) 3.593(9) .
C(50) C(3) 2.429(11) .
C(50) C(12) 3.304(9) .
C(50) C(18) 3.129(10) .
C(50) C(30) 3.416(11) .
C(50) C(38) 2.509(9) .
C(51) C(3) 3.357(9) .
C(51) C(8) 3.037(10) .
C(51) C(12) 3.171(14) .
C(51) C(32) 3.052(13) .
C(51) C(42) 3.428(13) .
C(52) C(15) 3.130(9) .
C(52) C(20) 3.027(11) .
C(52) C(44) 3.359(13) .
C(52) C(46) 3.083(14) .
C(52) C(48) 3.479(17) .
C(53) Si(1) 2.865(12) .
C(53) C(3) 3.597(11) .
C(53) C(8) 3.551(13) .
C(53) C(37) 3.469(17) .
C(53) C(56) 2.531(15) .
C(54) Si(2) 2.759(5) .
C(54) O(2) 3.466(7) .
C(54) C(20) 3.152(8) .
C(54) C(22) 2.986(11) .
C(54) C(33) 2.418(10) .
C(54) C(40) 2.481(9) .
C(54) C(45) 3.438(9) .
C(55) Si(2) 2.851(12) .
C(55) C(15) 3.399(12) .
C(55) C(33) 3.525(11) .
C(55) C(45) 3.443(16) .
C(55) C(48) 2.524(15) .
C(56) Si(1) 2.883(11) .
C(56) C(32) 3.398(15) .
C(56) C(53) 2.531(15) .
Si(1) H(13) 3.509 .
Si(1) H(19) 2.361 .
Si(1) H(21) 2.385 .
Si(1) H(23) 2.342 .
Si(1) H(25) 2.947 .
Si(1) H(27) 3.072 .
Si(1) H(28) 2.922 .
Si(1) H(30) 3.112 .
Si(1) H(31) 2.990 .
Si(1) H(32) 3.141 .
Si(1) H(37) 2.949 .
Si(1) H(38) 3.079 .
Si(1) H(52) 2.931 .
Si(1) H(54) 3.106 .
Si(1) H(58) 2.985 .
Si(1) H(59) 3.099 .
Si(2) H(10) 3.376 .
Si(2) H(20) 2.369 .
Si(2) H(22) 2.357 .
Si(2) H(24) 2.362 .
Si(2) H(34) 2.915 .
Si(2) H(35) 3.098 .
Si(2) H(40) 3.003 .
Si(2) H(42) 3.136 .
Si(2) H(43) 2.944 .
Si(2) H(44) 3.113 .
Si(2) H(46) 3.004 .
Si(2) H(48) 3.137 .
Si(2) H(49) 2.951 .
Si(2) H(51) 3.094 .
Si(2) H(55) 2.932 .
Si(2) H(56) 3.067 .
O(1) H(2) 3.063 1_455
O(1) H(11) 2.466 1_565
O(1) H(14) 3.029 .
O(1) H(15) 2.521 1_455
O(1) H(16) 3.426 1_565
O(1) H(34) 3.055 .
O(1) H(35) 3.477 .
O(1) H(66) 2.845 .
O(1) H(67) 2.743 .
O(2) H(8) 2.419 .
O(2) H(14) 3.542 1_545
O(2) H(16) 3.020 .
O(2) H(31) 3.575 .
O(2) H(33) 2.997 .
O(2) H(46) 2.832 .
O(2) H(55) 3.449 .
O(2) H(61) 2.651 .
O(2) H(64) 3.017 .
O(2) H(69) 2.886 .
O(3) H(1) 2.492 1_655
O(3) H(3) 3.038 .
O(3) H(12) 2.533 1_545
O(3) H(16) 3.106 1_655
O(3) H(19) 3.560 .
O(3) H(25) 3.107 .
O(3) H(27) 3.448 .
O(3) H(62) 2.612 .
O(3) H(70) 3.046 .
O(4) H(2) 3.035 .
O(4) H(6) 2.394 .
O(4) H(31) 2.824 .
O(4) H(47) 3.222 .
O(4) H(52) 3.495 .
O(4) H(64) 3.436 .
O(4) H(68) 2.574 .
O(4) H(69) 3.168 .
N(1) H(20) 3.143 .
N(1) H(65) 3.320 .
N(1) H(66) 2.719 .
N(1) H(67) 2.013 .
N(1) H(68) 2.013 .
N(1) H(69) 3.172 .
N(2) H(19) 3.085 .
N(2) H(61) 2.020 .
N(2) H(62) 2.020 .
N(2) H(63) 3.319 .
N(2) H(64) 2.658 .
N(2) H(70) 3.305 .
C(1) H(11) 3.237 1_565
C(1) H(14) 2.852 .
C(1) H(20) 3.159 .
C(1) H(34) 3.094 .
C(1) H(66) 3.043 .
C(1) H(67) 2.680 .
C(1) H(68) 3.287 .
C(2) H(19) 3.032 .
C(2) H(21) 2.058 .
C(2) H(28) 3.236 .
C(2) H(37) 3.369 .
C(2) H(38) 2.712 .
C(2) H(39) 2.717 .
C(2) H(41) 3.462 1_646
C(2) H(49) 3.534 1_546
C(3) H(6) 2.033 .
C(3) H(12) 3.270 .
C(3) H(13) 2.005 .
C(3) H(17) 3.263 .
C(3) H(23) 2.987 .
C(3) H(52) 2.941 .
C(3) H(65) 3.564 1_655
C(4) H(2) 3.272 .
C(4) H(9) 3.235 .
C(4) H(11) 3.544 1_565
C(4) H(14) 2.049 .
C(4) H(20) 3.006 .
C(4) H(34) 3.270 .
C(4) H(45) 3.397 .
C(5) H(3) 3.291 .
C(5) H(4) 2.005 .
C(5) H(7) 3.114 1_445
C(5) H(12) 3.571 1_445
C(5) H(16) 2.056 .
C(5) H(29) 3.047 .
C(5) H(67) 3.156 1_545
C(6) H(9) 3.260 .
C(6) H(15) 2.015 .
C(6) H(45) 2.973 .
C(6) H(47) 3.361 .
C(6) H(66) 3.426 1_655
C(7) H(1) 3.281 .
C(7) H(4) 2.038 .
C(7) H(12) 3.072 1_545
C(7) H(19) 3.561 .
C(7) H(25) 3.478 .
C(7) H(29) 3.323 .
C(8) H(6) 2.646 .
C(8) H(13) 2.651 .
C(8) H(19) 3.138 .
C(8) H(23) 3.045 .
C(8) H(27) 3.201 .
C(8) H(31) 3.042 .
C(8) H(38) 3.197 .
C(8) H(52) 3.069 .
C(8) H(64) 3.562 .
C(8) H(70) 3.176 .
C(9) H(1) 2.016 .
C(9) H(3) 2.072 .
C(9) H(7) 3.142 1_445
C(9) H(16) 3.260 .
C(9) H(29) 3.186 .
C(9) H(67) 3.435 1_545
C(10) H(63) 2.075 .
C(10) H(64) 2.075 .
C(10) H(70) 2.746 .
C(11) H(3) 2.052 .
C(11) H(4) 3.220 .
C(11) H(12) 3.451 1_545
C(11) H(16) 3.259 .
C(11) H(19) 2.885 .
C(11) H(25) 3.437 .
C(11) H(29) 3.281 .
C(12) H(21) 3.196 .
C(12) H(25) 2.897 .
C(12) H(28) 2.080 .
C(12) H(29) 2.080 .
C(12) H(30) 2.080 .
C(12) H(31) 2.085 .
C(12) H(32) 2.085 .
C(12) H(33) 2.085 .
C(12) H(54) 3.306 .
C(12) H(59) 3.524 .
C(13) H(3) 2.861 .
C(13) H(12) 3.213 1_545
C(13) H(19) 2.947 .
C(13) H(25) 3.269 .
C(13) H(61) 3.243 .
C(13) H(62) 2.623 .
C(13) H(70) 3.432 .
C(14) H(9) 3.558 1_445
C(14) H(10) 2.008 .
C(14) H(11) 3.222 .
C(14) H(13) 3.437 1_454
C(14) H(17) 2.920 1_454
C(14) H(18) 2.032 .
C(14) H(56) 2.996 1_455
C(14) H(57) 3.372 1_455
C(14) H(60) 3.438 1_554
C(15) H(8) 2.674 .
C(15) H(10) 2.714 .
C(15) H(20) 3.099 .
C(15) H(22) 3.083 .
C(15) H(35) 3.267 .
C(15) H(42) 3.393 .
C(15) H(46) 3.079 .
C(15) H(55) 2.891 .
C(15) H(66) 3.559 .
C(15) H(69) 3.168 .
C(16) H(1) 3.236 .
C(16) H(3) 3.285 .
C(16) H(16) 2.031 .
C(16) H(19) 3.059 .
C(16) H(29) 3.143 .
C(16) H(33) 3.049 .
C(17) H(2) 2.878 .
C(17) H(6) 3.357 .
C(17) H(20) 3.054 .
C(17) H(47) 3.271 .
C(17) H(67) 3.198 .
C(17) H(68) 2.584 .
C(17) H(69) 3.367 .
C(18) H(3) 3.342 1_565
C(18) H(7) 3.259 .
C(18) H(12) 2.039 .
C(18) H(13) 3.231 .
C(18) H(52) 2.845 .
C(18) H(65) 3.183 1_655
C(18) H(67) 3.079 1_655
C(19) H(8) 3.285 .
C(19) H(16) 2.848 .
C(19) H(19) 3.199 .
C(19) H(31) 3.589 .
C(19) H(33) 2.944 .
C(19) H(61) 2.628 .
C(19) H(62) 3.268 .
C(19) H(64) 3.086 .
C(20) H(24) 3.117 .
C(20) H(34) 2.872 .
C(20) H(43) 2.087 .
C(20) H(44) 2.087 .
C(20) H(45) 2.087 .
C(20) H(46) 2.082 .
C(20) H(47) 2.083 .
C(20) H(48) 2.083 .
C(20) H(51) 3.424 .
C(20) H(56) 3.304 .
C(21) H(1) 2.993 1_665
C(21) H(4) 2.935 1_665
C(21) H(6) 3.256 .
C(21) H(12) 2.035 .
C(21) H(13) 3.272 .
C(21) H(17) 2.022 .
C(21) H(50) 3.144 1_556
C(21) H(67) 3.367 1_655
C(22) H(10) 3.248 .
C(22) H(11) 2.027 .
C(22) H(14) 3.127 1_545
C(22) H(18) 3.257 .
C(22) H(55) 2.907 .
C(22) H(61) 3.442 1_455
C(22) H(62) 3.088 1_455
C(22) H(63) 3.480 1_455
C(23) H(8) 3.405 .
C(23) H(20) 3.194 .
C(23) H(33) 3.544 .
C(23) H(46) 3.106 .
C(23) H(63) 2.869 1_455
C(23) H(65) 2.041 .
C(23) H(66) 2.041 .
C(23) H(67) 3.356 .
C(23) H(68) 2.750 .
C(24) H(2) 2.049 .
C(24) H(14) 3.274 .
C(24) H(15) 3.220 .
C(24) H(20) 2.966 .
C(24) H(45) 3.159 .
C(24) H(47) 3.289 .
C(25) H(19) 2.048 .
C(25) H(21) 3.106 .
C(25) H(24) 3.489 1_546
C(25) H(25) 3.212 .
C(25) H(31) 3.365 .
C(25) H(32) 2.704 .
C(25) H(33) 2.704 .
C(25) H(41) 3.164 1_546
C(25) H(59) 3.137 .
C(26) H(2) 3.272 .
C(26) H(14) 2.053 .
C(26) H(15) 2.024 .
C(26) H(18) 3.158 1_665
C(26) H(45) 3.218 .
C(26) H(61) 3.308 1_565
C(27) H(5) 2.009 .
C(27) H(8) 3.248 .
C(27) H(17) 3.090 1_454
C(27) H(18) 3.248 .
C(27) H(22) 2.984 .
C(27) H(40) 3.564 .
C(27) H(42) 3.036 .
C(27) H(48) 3.501 1_455
C(27) H(56) 3.301 1_455
C(28) H(5) 3.220 .
C(28) H(8) 2.025 .
C(28) H(9) 3.590 1_445
C(28) H(14) 2.836 1_545
C(28) H(15) 2.969 1_445
C(28) H(18) 2.030 .
C(28) H(60) 3.391 1_554
C(28) H(61) 3.334 1_455
C(28) H(62) 3.030 1_455
C(29) H(1) 3.070 1_665
C(29) H(3) 2.818 1_565
C(29) H(6) 2.034 .
C(29) H(7) 2.035 .
C(29) H(17) 3.245 .
C(29) H(50) 3.378 1_556
C(29) H(67) 2.769 1_655
C(29) H(68) 3.589 1_655
C(30) H(5) 3.024 1_656
C(30) H(6) 3.225 .
C(30) H(7) 3.281 .
C(30) H(17) 2.072 .
C(30) H(23) 3.007 .
C(30) H(38) 3.144 .
C(30) H(54) 3.214 1_655
C(31) H(9) 2.035 .
C(31) H(11) 3.187 1_565
C(31) H(15) 3.262 .
C(31) H(34) 3.467 .
C(31) H(45) 3.441 .
C(32) H(19) 3.155 .
C(32) H(23) 3.227 .
C(32) H(25) 2.079 .
C(32) H(26) 2.079 .
C(32) H(27) 2.079 .
C(32) H(28) 2.907 .
C(32) H(37) 2.076 .
C(32) H(38) 2.076 .
C(32) H(39) 2.076 .
C(32) H(43) 3.291 1_546
C(32) H(58) 2.908 .
C(33) H(5) 3.266 .
C(33) H(8) 2.047 .
C(33) H(10) 2.041 .
C(33) H(11) 3.282 .
C(33) H(22) 3.033 .
C(33) H(55) 2.833 .
C(33) H(63) 3.583 1_455
C(34) H(2) 2.037 .
C(34) H(9) 2.029 .
C(34) H(11) 3.364 1_665
C(34) H(14) 3.276 .
C(34) H(18) 3.249 1_665
C(34) H(45) 2.998 .
C(34) H(62) 3.478 1_565
C(35) H(1) 2.045 .
C(35) H(4) 3.250 .
C(35) H(29) 3.034 .
C(35) H(33) 3.309 .
C(35) H(70) 3.238 1_455
C(36) H(16) 3.447 1_655
C(36) H(19) 3.366 .
C(36) H(27) 3.386 .
C(36) H(61) 3.366 .
C(36) H(62) 2.702 .
C(36) H(63) 2.051 .
C(36) H(64) 2.051 .
C(36) H(65) 2.892 1_655
C(37) H(19) 2.053 .
C(37) H(28) 3.366 .
C(37) H(29) 2.710 .
C(37) H(30) 2.695 .
C(37) H(52) 3.348 .
C(37) H(54) 2.968 .
C(37) H(64) 3.540 .
C(37) H(68) 3.460 .
C(37) H(69) 3.146 .
C(38) H(31) 3.554 .
C(38) H(46) 3.450 .
C(38) H(47) 3.429 .
C(38) H(61) 2.078 .
C(38) H(62) 2.078 .
C(38) H(65) 2.912 1_655
C(38) H(70) 2.113 .
C(39) H(20) 3.071 .
C(39) H(24) 2.050 .
C(39) H(39) 3.533 1_464
C(39) H(40) 3.353 .
C(39) H(41) 2.683 .
C(39) H(42) 2.691 .
C(39) H(43) 3.133 .
C(40) H(2) 3.293 1_455
C(40) H(63) 2.924 1_455
C(40) H(67) 2.075 .
C(40) H(68) 2.075 .
C(40) H(69) 2.104 .
C(41) H(1) 3.581 1_565
C(41) H(2) 3.599 1_455
C(41) H(65) 2.074 .
C(41) H(66) 2.074 .
C(41) H(69) 2.732 .
C(42) H(13) 2.983 .
C(42) H(18) 3.276 1_656
C(42) H(21) 2.055 .
C(42) H(23) 3.146 .
C(42) H(25) 3.368 .
C(42) H(26) 2.714 .
C(42) H(27) 2.716 .
C(42) H(36) 3.555 1_646
C(42) H(43) 3.310 1_546
C(42) H(58) 3.097 .
C(43) H(10) 2.826 .
C(43) H(22) 3.192 .
C(43) H(24) 2.048 .
C(43) H(26) 3.445 1_464
C(43) H(28) 3.297 1_564
C(43) H(34) 3.352 .
C(43) H(35) 2.685 .
C(43) H(36) 2.690 .
C(43) H(49) 3.250 .
C(44) H(20) 2.057 .
C(44) H(21) 3.272 1_564
C(44) H(24) 2.969 .
C(44) H(34) 3.164 .
C(44) H(39) 3.053 1_564
C(44) H(46) 3.363 .
C(44) H(47) 2.688 .
C(44) H(48) 2.702 .
C(44) H(51) 3.150 .
C(45) H(20) 2.053 .
C(45) H(43) 3.362 .
C(45) H(44) 2.697 .
C(45) H(45) 2.695 .
C(45) H(55) 3.476 .
C(45) H(56) 2.832 .
C(45) H(61) 3.511 .
C(45) H(63) 3.485 .
C(45) H(64) 3.217 .
C(46) H(10) 3.595 .
C(46) H(24) 3.245 .
C(46) H(40) 3.025 .
C(46) H(44) 3.494 .
C(46) H(48) 3.348 .
C(46) H(49) 2.082 .
C(46) H(50) 2.082 .
C(46) H(51) 2.082 .
C(46) H(53) 3.047 1_554
C(46) H(55) 2.083 .
C(46) H(56) 2.083 .
C(46) H(57) 2.083 .
C(46) H(60) 3.595 1_554
C(47) H(4) 3.390 1_665
C(47) H(5) 2.865 1_656
C(47) H(7) 2.021 .
C(47) H(10) 3.531 1_656
C(47) H(12) 3.243 .
C(47) H(13) 2.070 .
C(47) H(50) 3.290 1_556
C(47) H(53) 3.455 1_655
C(47) H(54) 3.137 1_655
C(48) H(22) 2.057 .
C(48) H(24) 3.186 .
C(48) H(26) 3.406 1_564
C(48) H(40) 3.261 .
C(48) H(44) 3.129 .
C(48) H(53) 3.192 1_554
C(48) H(55) 3.370 .
C(48) H(56) 2.715 .
C(48) H(57) 2.707 .
C(49) H(5) 2.018 .
C(49) H(8) 3.247 .
C(49) H(9) 2.932 1_445
C(49) H(10) 3.240 .
C(49) H(11) 2.018 .
C(49) H(15) 3.097 1_445
C(49) H(37) 3.570 1_454
C(49) H(60) 3.272 1_554
C(49) H(61) 3.554 1_455
C(50) H(6) 3.039 .
C(50) H(13) 3.538 .
C(50) H(19) 2.995 .
C(50) H(27) 3.026 .
C(50) H(31) 3.094 .
C(50) H(63) 3.052 .
C(50) H(64) 2.602 .
C(50) H(65) 3.075 1_655
C(50) H(70) 1.941 .
C(51) H(21) 3.187 .
C(51) H(30) 3.430 .
C(51) H(32) 3.426 .
C(51) H(37) 2.927 .
C(51) H(52) 2.096 .
C(51) H(53) 2.096 .
C(51) H(54) 2.096 .
C(51) H(57) 2.989 1_556
C(51) H(58) 2.082 .
C(51) H(59) 2.082 .
C(51) H(60) 2.082 .
C(52) H(10) 3.507 .
C(52) H(20) 3.169 .
C(52) H(22) 3.225 .
C(52) H(28) 3.392 1_564
C(52) H(34) 2.080 .
C(52) H(35) 2.080 .
C(52) H(36) 2.080 .
C(52) H(40) 2.078 .
C(52) H(41) 2.078 .
C(52) H(42) 2.078 .
C(52) H(43) 2.830 .
C(52) H(49) 2.983 .
C(53) H(17) 3.320 1_455
C(53) H(22) 3.251 1_556
C(53) H(23) 2.064 .
C(53) H(31) 3.505 .
C(53) H(32) 2.896 .
C(53) H(50) 3.207 1_556
C(53) H(57) 3.471 1_556
C(53) H(58) 3.379 .
C(53) H(59) 2.733 .
C(53) H(60) 2.695 .
C(54) H(8) 2.775 .
C(54) H(20) 2.861 .
C(54) H(35) 3.474 .
C(54) H(46) 2.807 .
C(54) H(63) 3.050 1_455
C(54) H(65) 3.020 .
C(54) H(66) 2.576 .
C(54) H(69) 1.930 .
C(55) H(5) 3.183 1_655
C(55) H(9) 3.498 1_545
C(55) H(22) 2.058 .
C(55) H(23) 3.213 1_554
C(55) H(46) 3.378 .
C(55) H(48) 2.920 .
C(55) H(49) 3.370 .
C(55) H(50) 2.716 .
C(55) H(51) 2.705 .
C(55) H(53) 3.477 1_554
C(55) H(60) 3.048 1_554
C(56) H(21) 3.073 .
C(56) H(23) 2.050 .
C(56) H(30) 3.228 .
C(56) H(36) 3.565 1_546
C(56) H(37) 3.114 .
C(56) H(52) 3.376 .
C(56) H(53) 2.719 .
C(56) H(54) 2.716 .
C(56) H(57) 3.051 1_556
H(1) O(3) 2.492 1_455
H(1) C(7) 3.281 .
H(1) C(9) 2.016 .
H(1) C(16) 3.236 .
H(1) C(21) 2.993 1_445
H(1) C(29) 3.070 1_445
H(1) C(35) 2.045 .
H(1) C(41) 3.581 1_545
H(1) H(4) 2.297 .
H(1) H(7) 2.523 1_445
H(1) H(12) 2.667 1_445
H(1) H(16) 2.361 .
H(1) H(29) 3.504 .
H(1) H(67) 2.816 1_545
H(2) O(1) 3.063 1_655
H(2) O(4) 3.035 .
H(2) C(4) 3.272 .
H(2) C(17) 2.878 .
H(2) C(24) 2.049 .
H(2) C(26) 3.272 .
H(2) C(34) 2.037 .
H(2) C(40) 3.293 1_655
H(2) C(41) 3.599 1_655
H(2) H(6) 3.250 .
H(2) H(12) 3.264 .
H(2) H(15) 2.330 .
H(2) H(45) 3.378 .
H(2) H(47) 3.241 .
H(2) H(65) 3.324 1_655
H(2) H(66) 2.613 1_655
H(2) H(67) 3.028 1_655
H(3) O(3) 3.038 .
H(3) C(5) 3.291 .
H(3) C(9) 2.072 .
H(3) C(11) 2.052 .
H(3) C(13) 2.861 .
H(3) C(16) 3.285 .
H(3) C(18) 3.342 1_545
H(3) C(29) 2.818 1_545
H(3) H(4) 2.366 .
H(3) H(6) 3.293 1_545
H(3) H(12) 2.339 1_545
H(3) H(25) 3.232 .
H(3) H(49) 3.204 1_546
H(3) H(50) 3.283 1_546
H(3) H(52) 3.476 1_545
H(4) C(5) 2.005 .
H(4) C(7) 2.038 .
H(4) C(11) 3.220 .
H(4) C(21) 2.935 1_445
H(4) C(35) 3.250 .
H(4) C(47) 3.390 1_445
H(4) H(1) 2.297 .
H(4) H(3) 2.366 .
H(4) H(7) 2.569 1_445
H(4) H(17) 3.381 1_445
H(4) H(40) 3.312 1_546
H(4) H(52) 3.365 1_545
H(4) H(53) 3.406 1_545
H(4) H(67) 3.301 1_545
H(4) H(68) 3.268 1_545
H(5) C(27) 2.009 .
H(5) C(28) 3.220 .
H(5) C(30) 3.024 1_454
H(5) C(33) 3.266 .
H(5) C(47) 2.865 1_454
H(5) C(49) 2.018 .
H(5) C(55) 3.183 1_455
H(5) H(10) 2.293 .
H(5) H(13) 2.707 1_454
H(5) H(17) 2.405 1_454
H(5) H(18) 2.326 .
H(5) H(23) 3.441 1_454
H(5) H(37) 3.329 1_454
H(5) H(56) 2.732 1_455
H(5) H(57) 2.743 1_455
H(6) O(4) 2.394 .
H(6) C(3) 2.033 .
H(6) C(8) 2.646 .
H(6) C(17) 3.357 .
H(6) C(21) 3.256 .
H(6) C(29) 2.034 .
H(6) C(30) 3.225 .
H(6) C(50) 3.039 .
H(6) H(2) 3.250 .
H(6) H(3) 3.293 1_565
H(6) H(12) 2.335 .
H(6) H(31) 3.366 .
H(6) H(52) 2.787 .
H(6) H(65) 2.942 1_655
H(6) H(67) 3.244 1_655
H(7) C(5) 3.114 1_665
H(7) C(9) 3.142 1_665
H(7) C(18) 3.259 .
H(7) C(29) 2.035 .
H(7) C(30) 3.281 .
H(7) C(47) 2.021 .
H(7) H(1) 2.523 1_665
H(7) H(4) 2.569 1_665
H(7) H(12) 2.337 .
H(7) H(17) 2.324 .
H(7) H(26) 3.105 1_565
H(7) H(40) 3.159 1_656
H(7) H(41) 3.557 1_656
H(7) H(42) 3.597 1_656
H(7) H(50) 3.420 1_556
H(7) H(51) 3.498 1_556
H(8) O(2) 2.419 .
H(8) C(15) 2.674 .
H(8) C(19) 3.285 .
H(8) C(23) 3.405 .
H(8) C(27) 3.248 .
H(8) C(28) 2.025 .
H(8) C(33) 2.047 .
H(8) C(49) 3.247 .
H(8) C(54) 2.775 .
H(8) H(11) 2.317 .
H(8) H(14) 2.982 1_545
H(8) H(16) 2.976 .
H(8) H(55) 2.949 .
H(8) H(62) 3.022 1_455
H(8) H(63) 3.367 1_455
H(8) H(69) 3.384 .
H(9) C(4) 3.235 .
H(9) C(6) 3.260 .
H(9) C(14) 3.558 1_665
H(9) C(28) 3.590 1_665
H(9) C(31) 2.035 .
H(9) C(34) 2.029 .
H(9) C(49) 2.932 1_665
H(9) C(55) 3.498 1_565
H(9) H(14) 2.355 .
H(9) H(15) 2.315 .
H(9) H(18) 2.530 1_665
H(9) H(37) 3.236 1_564
H(9) H(55) 3.180 1_565
H(9) H(56) 3.473 1_565
H(9) H(57) 3.266 1_565
H(9) H(58) 3.553 1_564
H(9) H(61) 2.983 1_565
H(10) Si(2) 3.376 .
H(10) C(14) 2.008 .
H(10) C(15) 2.714 .
H(10) C(22) 3.248 .
H(10) C(33) 2.041 .
H(10) C(43) 2.826 .
H(10) C(46) 3.595 .
H(10) C(47) 3.531 1_454
H(10) C(49) 3.240 .
H(10) C(52) 3.507 .
H(10) H(5) 2.293 .
H(10) H(17) 2.730 1_454
H(10) H(22) 2.895 .
H(10) H(40) 2.784 .
H(10) H(42) 2.136 .
H(10) H(48) 3.381 1_455
H(10) H(51) 3.356 1_455
H(10) H(56) 3.281 1_455
H(11) O(1) 2.466 1_545
H(11) C(1) 3.237 1_545
H(11) C(4) 3.544 1_545
H(11) C(14) 3.222 .
H(11) C(22) 2.027 .
H(11) C(31) 3.187 1_545
H(11) C(33) 3.282 .
H(11) C(34) 3.364 1_445
H(11) C(49) 2.018 .
H(11) H(8) 2.317 .
H(11) H(14) 2.408 1_545
H(11) H(15) 2.453 1_445
H(11) H(16) 3.435 .
H(11) H(18) 2.327 .
H(11) H(62) 2.966 1_455
H(12) O(3) 2.533 1_565
H(12) C(3) 3.270 .
H(12) C(5) 3.571 1_665
H(12) C(7) 3.072 1_565
H(12) C(11) 3.451 1_565
H(12) C(13) 3.213 1_565
H(12) C(18) 2.039 .
H(12) C(21) 2.035 .
H(12) C(47) 3.243 .
H(12) H(1) 2.667 1_665
H(12) H(2) 3.264 .
H(12) H(3) 2.339 1_565
H(12) H(6) 2.335 .
H(12) H(7) 2.337 .
H(12) H(67) 2.731 1_655
H(13) Si(1) 3.509 .
H(13) C(3) 2.005 .
H(13) C(8) 2.651 .
H(13) C(14) 3.437 1_656
H(13) C(18) 3.231 .
H(13) C(21) 3.272 .
H(13) C(42) 2.983 .
H(13) C(47) 2.070 .
H(13) C(50) 3.538 .
H(13) H(5) 2.707 1_656
H(13) H(17) 2.376 .
H(13) H(23) 2.979 .
H(13) H(37) 2.899 .
H(13) H(38) 2.287 .
H(13) H(54) 3.040 1_655
H(13) H(59) 3.462 1_655
H(14) O(1) 3.029 .
H(14) O(2) 3.542 1_565
H(14) C(1) 2.852 .
H(14) C(4) 2.049 .
H(14) C(22) 3.127 1_565
H(14) C(24) 3.274 .
H(14) C(26) 2.053 .
H(14) C(28) 2.836 1_565
H(14) C(34) 3.276 .
H(14) H(8) 2.982 1_565
H(14) H(9) 2.355 .
H(14) H(11) 2.408 1_565
H(14) H(34) 3.349 .
H(14) H(55) 3.304 1_565
H(14) H(58) 3.171 1_564
H(14) H(60) 3.250 1_564
H(15) O(1) 2.521 1_655
H(15) C(6) 2.015 .
H(15) C(24) 3.220 .
H(15) C(26) 2.024 .
H(15) C(28) 2.969 1_665
H(15) C(31) 3.262 .
H(15) C(49) 3.097 1_665
H(15) H(2) 2.330 .
H(15) H(9) 2.315 .
H(15) H(11) 2.453 1_665
H(15) H(18) 2.718 1_665
H(15) H(45) 3.425 .
H(15) H(61) 3.486 1_565
H(15) H(62) 3.116 1_565
H(16) O(1) 3.426 1_545
H(16) O(2) 3.020 .
H(16) O(3) 3.106 1_455
H(16) C(5) 2.056 .
H(16) C(9) 3.260 .
H(16) C(11) 3.259 .
H(16) C(16) 2.031 .
H(16) C(19) 2.848 .
H(16) C(36) 3.447 1_455
H(16) H(1) 2.361 .
H(16) H(8) 2.976 .
H(16) H(11) 3.435 .
H(16) H(29) 3.487 .
H(16) H(33) 3.295 .
H(16) H(62) 2.739 1_455
H(16) H(70) 2.584 1_455
H(17) C(3) 3.263 .
H(17) C(14) 2.920 1_656
H(17) C(21) 2.022 .
H(17) C(27) 3.090 1_656
H(17) C(29) 3.245 .
H(17) C(30) 2.072 .
H(17) C(53) 3.320 1_655
H(17) H(4) 3.381 1_665
H(17) H(5) 2.405 1_656
H(17) H(7) 2.324 .
H(17) H(10) 2.730 1_656
H(17) H(13) 2.376 .
H(17) H(22) 3.463 1_656
H(17) H(40) 3.185 1_656
H(17) H(42) 3.571 1_656
H(17) H(53) 2.836 1_655
H(17) H(54) 2.905 1_655
H(18) C(14) 2.032 .
H(18) C(22) 3.257 .
H(18) C(26) 3.158 1_445
H(18) C(27) 3.248 .
H(18) C(28) 2.030 .
H(18) C(34) 3.249 1_445
H(18) C(42) 3.276 1_454
H(18) H(5) 2.326 .
H(18) H(9) 2.530 1_445
H(18) H(11) 2.327 .
H(18) H(15) 2.718 1_445
H(18) H(36) 3.259 1_545
H(18) H(37) 2.788 1_454
H(18) H(38) 3.285 1_454
H(18) H(39) 3.228 1_454
H(18) H(59) 3.535 1_554
H(18) H(60) 3.588 1_554
H(19) Si(1) 2.361 .
H(19) O(3) 3.560 .
H(19) N(2) 3.085 .
H(19) C(2) 3.032 .
H(19) C(7) 3.561 .
H(19) C(8) 3.138 .
H(19) C(11) 2.885 .
H(19) C(13) 2.947 .
H(19) C(16) 3.059 .
H(19) C(19) 3.199 .
H(19) C(25) 2.048 .
H(19) C(32) 3.155 .
H(19) C(36) 3.366 .
H(19) C(37) 2.053 .
H(19) C(50) 2.995 .
H(19) H(21) 3.420 .
H(19) H(25) 2.363 .
H(19) H(27) 3.280 .
H(19) H(28) 2.378 .
H(19) H(29) 2.293 .
H(19) H(30) 2.846 .
H(19) H(31) 2.376 .
H(19) H(32) 2.851 .
H(19) H(33) 2.303 .
H(19) H(64) 3.557 .
H(20) Si(2) 2.369 .
H(20) N(1) 3.143 .
H(20) C(1) 3.159 .
H(20) C(4) 3.006 .
H(20) C(15) 3.099 .
H(20) C(17) 3.054 .
H(20) C(23) 3.194 .
H(20) C(24) 2.966 .
H(20) C(39) 3.071 .
H(20) C(44) 2.057 .
H(20) C(45) 2.053 .
H(20) C(52) 3.169 .
H(20) C(54) 2.861 .
H(20) H(24) 3.391 .
H(20) H(34) 2.369 .
H(20) H(35) 3.390 .
H(20) H(43) 2.380 .
H(20) H(44) 2.854 .
H(20) H(45) 2.308 .
H(20) H(46) 2.371 .
H(20) H(47) 2.308 .
H(20) H(48) 2.851 .
H(20) H(69) 3.485 .
H(21) Si(1) 2.385 .
H(21) C(2) 2.058 .
H(21) C(12) 3.196 .
H(21) C(25) 3.106 .
H(21) C(42) 2.055 .
H(21) C(44) 3.272 1_546
H(21) C(51) 3.187 .
H(21) C(56) 3.073 .
H(21) H(19) 3.420 .
H(21) H(23) 3.510 .
H(21) H(24) 2.724 1_546
H(21) H(25) 2.370 .
H(21) H(26) 2.321 .
H(21) H(27) 2.855 .
H(21) H(28) 2.403 .
H(21) H(30) 3.427 .
H(21) H(37) 2.370 .
H(21) H(38) 2.853 .
H(21) H(39) 2.315 .
H(21) H(43) 2.504 1_546
H(21) H(44) 3.224 1_546
H(21) H(49) 3.471 1_546
H(21) H(58) 2.455 .
H(21) H(59) 3.245 .
H(22) Si(2) 2.357 .
H(22) C(15) 3.083 .
H(22) C(27) 2.984 .
H(22) C(33) 3.033 .
H(22) C(43) 3.192 .
H(22) C(48) 2.057 .
H(22) C(52) 3.225 .
H(22) C(53) 3.251 1_554
H(22) C(55) 2.058 .
H(22) H(10) 2.895 .
H(22) H(17) 3.463 1_454
H(22) H(23) 3.500 1_554
H(22) H(24) 3.528 .
H(22) H(40) 2.571 .
H(22) H(42) 3.411 .
H(22) H(49) 2.379 .
H(22) H(50) 2.311 .
H(22) H(51) 2.854 .
H(22) H(53) 2.307 1_554
H(22) H(55) 2.372 .
H(22) H(56) 2.855 .
H(22) H(57) 2.319 .
H(22) H(60) 3.042 1_554
H(23) Si(1) 2.342 .
H(23) C(3) 2.987 .
H(23) C(8) 3.045 .
H(23) C(30) 3.007 .
H(23) C(32) 3.227 .
H(23) C(42) 3.146 .
H(23) C(53) 2.064 .
H(23) C(55) 3.213 1_556
H(23) C(56) 2.050 .
H(23) H(5) 3.441 1_656
H(23) H(13) 2.979 .
H(23) H(21) 3.510 .
H(23) H(22) 3.500 1_556
H(23) H(37) 2.499 .
H(23) H(38) 3.372 .
H(23) H(50) 3.062 1_556
H(23) H(52) 2.389 .
H(23) H(53) 2.314 .
H(23) H(54) 2.860 .
H(23) H(57) 2.267 1_556
H(23) H(58) 2.358 .
H(23) H(59) 2.849 .
H(23) H(60) 2.314 .
H(24) Si(2) 2.362 .
H(24) C(20) 3.117 .
H(24) C(25) 3.489 1_564
H(24) C(39) 2.050 .
H(24) C(43) 2.048 .
H(24) C(44) 2.969 .
H(24) C(46) 3.245 .
H(24) C(48) 3.186 .
H(24) H(20) 3.391 .
H(24) H(21) 2.724 1_564
H(24) H(22) 3.528 .
H(24) H(28) 2.629 1_564
H(24) H(30) 3.564 1_564
H(24) H(34) 2.376 .
H(24) H(35) 2.848 .
H(24) H(36) 2.298 .
H(24) H(40) 2.368 .
H(24) H(41) 2.301 .
H(24) H(42) 2.847 .
H(24) H(43) 2.284 .
H(24) H(44) 3.239 .
H(24) H(49) 2.539 .
H(24) H(51) 3.425 .
H(24) H(58) 3.543 1_564
H(25) Si(1) 2.947 .
H(25) O(3) 3.107 .
H(25) C(7) 3.478 .
H(25) C(11) 3.437 .
H(25) C(12) 2.897 .
H(25) C(13) 3.269 .
H(25) C(25) 3.212 .
H(25) C(32) 2.079 .
H(25) C(42) 3.368 .
H(25) H(3) 3.232 .
H(25) H(19) 2.363 .
H(25) H(21) 2.370 .
H(25) H(26) 1.600 .
H(25) H(27) 1.600 .
H(25) H(28) 2.687 .
H(25) H(49) 3.221 1_546
H(26) C(32) 2.079 .
H(26) C(42) 2.714 .
H(26) C(43) 3.445 1_646
H(26) C(48) 3.406 1_546
H(26) H(7) 3.105 1_545
H(26) H(21) 2.321 .
H(26) H(25) 1.600 .
H(26) H(27) 1.600 .
H(26) H(38) 2.995 .
H(26) H(39) 2.540 .
H(26) H(41) 2.833 1_646
H(26) H(42) 3.235 1_646
H(26) H(44) 3.172 1_546
H(26) H(49) 3.063 1_546
H(26) H(51) 2.923 1_546
H(27) Si(1) 3.072 .
H(27) O(3) 3.448 .
H(27) C(8) 3.201 .
H(27) C(32) 2.079 .
H(27) C(36) 3.386 .
H(27) C(42) 2.716 .
H(27) C(50) 3.026 .
H(27) H(19) 3.280 .
H(27) H(21) 2.855 .
H(27) H(25) 1.600 .
H(27) H(26) 1.600 .
H(27) H(29) 3.372 1_655
H(27) H(30) 3.436 1_655
H(27) H(38) 2.536 .
H(27) H(39) 3.006 .
H(27) H(41) 3.268 1_646
H(27) H(70) 3.107 .
H(28) Si(1) 2.922 .
H(28) C(2) 3.236 .
H(28) C(12) 2.080 .
H(28) C(32) 2.907 .
H(28) C(37) 3.366 .
H(28) C(43) 3.297 1_546
H(28) C(52) 3.392 1_546
H(28) H(19) 2.378 .
H(28) H(21) 2.403 .
H(28) H(24) 2.629 1_546
H(28) H(25) 2.687 .
H(28) H(29) 1.600 .
H(28) H(30) 1.600 .
H(28) H(32) 3.594 .
H(28) H(40) 3.298 1_546
H(28) H(41) 2.791 1_546
H(28) H(49) 3.335 1_546
H(28) H(58) 3.575 .
H(28) H(59) 3.188 .
H(29) C(5) 3.047 .
H(29) C(7) 3.323 .
H(29) C(9) 3.186 .
H(29) C(11) 3.281 .
H(29) C(12) 2.080 .
H(29) C(16) 3.143 .
H(29) C(35) 3.034 .
H(29) C(37) 2.710 .
H(29) H(1) 3.504 .
H(29) H(16) 3.487 .
H(29) H(19) 2.293 .
H(29) H(27) 3.372 1_455
H(29) H(28) 1.600 .
H(29) H(30) 1.600 .
H(29) H(32) 2.997 .
H(29) H(33) 2.528 .
H(29) H(41) 3.156 1_546
H(30) Si(1) 3.112 .
H(30) C(12) 2.080 .
H(30) C(37) 2.695 .
H(30) C(51) 3.430 .
H(30) C(56) 3.228 .
H(30) H(19) 2.846 .
H(30) H(21) 3.427 .
H(30) H(24) 3.564 1_546
H(30) H(27) 3.436 1_455
H(30) H(28) 1.600 .
H(30) H(29) 1.600 .
H(30) H(31) 3.590 .
H(30) H(32) 2.513 .
H(30) H(33) 2.974 .
H(30) H(38) 3.063 1_455
H(30) H(41) 3.019 1_546
H(30) H(54) 3.194 .
H(30) H(58) 3.535 .
H(30) H(59) 2.462 .
H(31) Si(1) 2.990 .
H(31) O(2) 3.575 .
H(31) O(4) 2.824 .
H(31) C(8) 3.042 .
H(31) C(12) 2.085 .
H(31) C(19) 3.589 .
H(31) C(25) 3.365 .
H(31) C(38) 3.554 .
H(31) C(50) 3.094 .
H(31) C(53) 3.505 .
H(31) H(6) 3.366 .
H(31) H(19) 2.376 .
H(31) H(30) 3.590 .
H(31) H(32) 1.600 .
H(31) H(33) 1.600 .
H(31) H(52) 3.110 .
H(31) H(54) 3.203 .
H(31) H(64) 2.765 .
H(31) H(68) 3.265 .
H(31) H(69) 2.925 .
H(32) Si(1) 3.141 .
H(32) C(12) 2.085 .
H(32) C(25) 2.704 .
H(32) C(51) 3.426 .
H(32) C(53) 2.896 .
H(32) H(19) 2.851 .
H(32) H(28) 3.594 .
H(32) H(29) 2.997 .
H(32) H(30) 2.513 .
H(32) H(31) 1.600 .
H(32) H(33) 1.600 .
H(32) H(52) 2.924 .
H(32) H(54) 2.207 .
H(32) H(68) 2.956 .
H(32) H(69) 3.335 .
H(33) O(2) 2.997 .
H(33) C(12) 2.085 .
H(33) C(16) 3.049 .
H(33) C(19) 2.944 .
H(33) C(23) 3.544 .
H(33) C(25) 2.704 .
H(33) C(35) 3.309 .
H(33) H(16) 3.295 .
H(33) H(19) 2.303 .
H(33) H(29) 2.528 .
H(33) H(30) 2.974 .
H(33) H(31) 1.600 .
H(33) H(32) 1.600 .
H(33) H(69) 2.689 .
H(33) H(70) 3.104 1_455
H(34) Si(2) 2.915 .
H(34) O(1) 3.055 .
H(34) C(1) 3.094 .
H(34) C(4) 3.270 .
H(34) C(20) 2.872 .
H(34) C(31) 3.467 .
H(34) C(43) 3.352 .
H(34) C(44) 3.164 .
H(34) C(52) 2.080 .
H(34) H(14) 3.349 .
H(34) H(20) 2.369 .
H(34) H(24) 2.376 .
H(34) H(35) 1.600 .
H(34) H(36) 1.600 .
H(34) H(41) 3.580 .
H(34) H(42) 3.583 .
H(34) H(43) 2.616 .
H(34) H(45) 3.583 .
H(34) H(58) 3.534 1_564
H(35) Si(2) 3.098 .
H(35) O(1) 3.477 .
H(35) C(15) 3.267 .
H(35) C(43) 2.685 .
H(35) C(52) 2.080 .
H(35) C(54) 3.474 .
H(35) H(20) 3.390 .
H(35) H(24) 2.848 .
H(35) H(34) 1.600 .
H(35) H(36) 1.600 .
H(35) H(39) 3.351 1_464
H(35) H(40) 3.582 .
H(35) H(41) 2.958 .
H(35) H(42) 2.502 .
H(35) H(44) 3.423 1_455
H(35) H(45) 3.298 1_455
H(35) H(66) 3.259 .
H(36) C(42) 3.555 1_464
H(36) C(43) 2.690 .
H(36) C(52) 2.080 .
H(36) C(56) 3.565 1_564
H(36) H(18) 3.259 1_565
H(36) H(24) 2.298 .
H(36) H(34) 1.600 .
H(36) H(35) 1.600 .
H(36) H(38) 3.389 1_464
H(36) H(39) 2.885 1_464
H(36) H(40) 3.582 .
H(36) H(41) 2.499 .
H(36) H(42) 2.980 .
H(36) H(43) 3.512 .
H(36) H(58) 3.293 1_564
H(36) H(59) 3.012 1_564
H(37) Si(1) 2.949 .
H(37) C(2) 3.369 .
H(37) C(32) 2.076 .
H(37) C(49) 3.570 1_656
H(37) C(51) 2.927 .
H(37) C(56) 3.114 .
H(37) H(5) 3.329 1_656
H(37) H(9) 3.236 1_546
H(37) H(13) 2.899 .
H(37) H(18) 2.788 1_656
H(37) H(21) 2.370 .
H(37) H(23) 2.499 .
H(37) H(38) 1.600 .
H(37) H(39) 1.600 .
H(37) H(43) 3.356 1_546
H(37) H(57) 3.518 1_556
H(37) H(58) 2.487 .
H(37) H(60) 3.598 .
H(38) Si(1) 3.079 .
H(38) C(2) 2.712 .
H(38) C(8) 3.197 .
H(38) C(30) 3.144 .
H(38) C(32) 2.076 .
H(38) H(13) 2.287 .
H(38) H(18) 3.285 1_656
H(38) H(21) 2.853 .
H(38) H(23) 3.372 .
H(38) H(26) 2.995 .
H(38) H(27) 2.536 .
H(38) H(30) 3.063 1_655
H(38) H(36) 3.389 1_646
H(38) H(37) 1.600 .
H(38) H(39) 1.600 .
H(38) H(41) 3.406 1_646
H(38) H(59) 3.469 1_655
H(39) C(2) 2.717 .
H(39) C(32) 2.076 .
H(39) C(39) 3.533 1_646
H(39) C(44) 3.053 1_546
H(39) H(18) 3.228 1_656
H(39) H(21) 2.315 .
H(39) H(26) 2.540 .
H(39) H(27) 3.006 .
H(39) H(35) 3.351 1_646
H(39) H(36) 2.885 1_646
H(39) H(37) 1.600 .
H(39) H(38) 1.600 .
H(39) H(41) 3.008 1_646
H(39) H(42) 3.484 1_646
H(39) H(43) 2.829 1_546
H(39) H(44) 2.826 1_546
H(39) H(45) 2.985 1_546
H(39) H(58) 3.544 .
H(40) Si(2) 3.003 .
H(40) C(27) 3.564 .
H(40) C(39) 3.353 .
H(40) C(46) 3.025 .
H(40) C(48) 3.261 .
H(40) C(52) 2.078 .
H(40) H(4) 3.312 1_564
H(40) H(7) 3.159 1_454
H(40) H(10) 2.784 .
H(40) H(17) 3.185 1_454
H(40) H(22) 2.571 .
H(40) H(24) 2.368 .
H(40) H(28) 3.298 1_564
H(40) H(35) 3.582 .
H(40) H(36) 3.582 .
H(40) H(41) 1.600 .
H(40) H(42) 1.600 .
H(40) H(49) 2.657 .
H(41) C(2) 3.462 1_464
H(41) C(25) 3.164 1_564
H(41) C(39) 2.683 .
H(41) C(52) 2.078 .
H(41) H(7) 3.557 1_454
H(41) H(24) 2.301 .
H(41) H(26) 2.833 1_464
H(41) H(27) 3.268 1_464
H(41) H(28) 2.791 1_564
H(41) H(29) 3.156 1_564
H(41) H(30) 3.019 1_564
H(41) H(34) 3.580 .
H(41) H(35) 2.958 .
H(41) H(36) 2.499 .
H(41) H(38) 3.406 1_464
H(41) H(39) 3.008 1_464
H(41) H(40) 1.600 .
H(41) H(42) 1.600 .
H(42) Si(2) 3.136 .
H(42) C(15) 3.393 .
H(42) C(27) 3.036 .
H(42) C(39) 2.691 .
H(42) C(52) 2.078 .
H(42) H(7) 3.597 1_454
H(42) H(10) 2.136 .
H(42) H(17) 3.571 1_454
H(42) H(22) 3.411 .
H(42) H(24) 2.847 .
H(42) H(26) 3.235 1_464
H(42) H(34) 3.583 .
H(42) H(35) 2.502 .
H(42) H(36) 2.980 .
H(42) H(39) 3.484 1_464
H(42) H(40) 1.600 .
H(42) H(41) 1.600 .
H(42) H(44) 3.044 1_455
H(42) H(51) 3.374 1_455
H(43) Si(2) 2.944 .
H(43) C(20) 2.087 .
H(43) C(32) 3.291 1_564
H(43) C(39) 3.133 .
H(43) C(42) 3.310 1_564
H(43) C(45) 3.362 .
H(43) C(52) 2.830 .
H(43) H(20) 2.380 .
H(43) H(21) 2.504 1_564
H(43) H(24) 2.284 .
H(43) H(34) 2.616 .
H(43) H(36) 3.512 .
H(43) H(37) 3.356 1_564
H(43) H(39) 2.829 1_564
H(43) H(44) 1.600 .
H(43) H(45) 1.600 .
H(43) H(47) 3.584 .
H(43) H(48) 3.595 .
H(43) H(49) 3.525 .
H(43) H(51) 3.379 .
H(43) H(58) 3.177 1_564
H(44) Si(2) 3.113 .
H(44) C(20) 2.087 .
H(44) C(45) 2.697 .
H(44) C(46) 3.494 .
H(44) C(48) 3.129 .
H(44) H(20) 2.854 .
H(44) H(21) 3.224 1_564
H(44) H(24) 3.239 .
H(44) H(26) 3.172 1_564
H(44) H(35) 3.423 1_655
H(44) H(39) 2.826 1_564
H(44) H(42) 3.044 1_655
H(44) H(43) 1.600 .
H(44) H(45) 1.600 .
H(44) H(46) 3.595 .
H(44) H(47) 2.967 .
H(44) H(48) 2.517 .
H(44) H(49) 3.262 .
H(44) H(51) 2.405 .
H(44) H(56) 3.499 .
H(45) C(4) 3.397 .
H(45) C(6) 2.973 .
H(45) C(20) 2.087 .
H(45) C(24) 3.159 .
H(45) C(26) 3.218 .
H(45) C(31) 3.441 .
H(45) C(34) 2.998 .
H(45) C(45) 2.695 .
H(45) H(2) 3.378 .
H(45) H(15) 3.425 .
H(45) H(20) 2.308 .
H(45) H(34) 3.583 .
H(45) H(35) 3.298 1_655
H(45) H(39) 2.985 1_564
H(45) H(43) 1.600 .
H(45) H(44) 1.600 .
H(45) H(46) 3.587 .
H(45) H(47) 2.501 .
H(45) H(48) 2.985 .
H(46) Si(2) 3.004 .
H(46) O(2) 2.832 .
H(46) C(15) 3.079 .
H(46) C(20) 2.082 .
H(46) C(23) 3.106 .
H(46) C(38) 3.450 .
H(46) C(44) 3.363 .
H(46) C(54) 2.807 .
H(46) C(55) 3.378 .
H(46) H(20) 2.371 .
H(46) H(44) 3.595 .
H(46) H(45) 3.587 .
H(46) H(47) 1.600 .
H(46) H(48) 1.600 .
H(46) H(55) 3.135 .
H(46) H(56) 2.920 .
H(46) H(61) 3.105 .
H(46) H(63) 3.460 .
H(46) H(64) 2.808 .
H(46) H(69) 2.826 .
H(47) O(4) 3.222 .
H(47) C(6) 3.361 .
H(47) C(17) 3.271 .
H(47) C(20) 2.083 .
H(47) C(24) 3.289 .
H(47) C(38) 3.429 .
H(47) C(44) 2.688 .
H(47) H(2) 3.241 .
H(47) H(20) 2.308 .
H(47) H(43) 3.584 .
H(47) H(44) 2.967 .
H(47) H(45) 2.501 .
H(47) H(46) 1.600 .
H(47) H(48) 1.600 .
H(47) H(63) 3.071 .
H(47) H(64) 2.892 .
H(47) H(66) 3.345 1_655
H(48) Si(2) 3.137 .
H(48) C(20) 2.083 .
H(48) C(27) 3.501 1_655
H(48) C(44) 2.702 .
H(48) C(46) 3.348 .
H(48) C(55) 2.920 .
H(48) H(10) 3.381 1_655
H(48) H(20) 2.851 .
H(48) H(43) 3.595 .
H(48) H(44) 2.517 .
H(48) H(45) 2.985 .
H(48) H(46) 1.600 .
H(48) H(47) 1.600 .
H(48) H(51) 3.268 .
H(48) H(55) 3.147 .
H(48) H(56) 2.127 .
H(48) H(61) 3.164 .
H(48) H(63) 3.357 .
H(48) H(64) 3.465 .
H(49) Si(2) 2.951 .
H(49) C(2) 3.534 1_564
H(49) C(43) 3.250 .
H(49) C(46) 2.082 .
H(49) C(52) 2.983 .
H(49) C(55) 3.370 .
H(49) H(3) 3.204 1_564
H(49) H(21) 3.471 1_564
H(49) H(22) 2.379 .
H(49) H(24) 2.539 .
H(49) H(25) 3.221 1_564
H(49) H(26) 3.063 1_564
H(49) H(28) 3.335 1_564
H(49) H(40) 2.657 .
H(49) H(43) 3.525 .
H(49) H(44) 3.262 .
H(49) H(50) 1.600 .
H(49) H(51) 1.600 .
H(49) H(53) 3.458 1_554
H(50) C(21) 3.144 1_554
H(50) C(29) 3.378 1_554
H(50) C(46) 2.082 .
H(50) C(47) 3.290 1_554
H(50) C(53) 3.207 1_554
H(50) C(55) 2.716 .
H(50) H(3) 3.283 1_564
H(50) H(7) 3.420 1_554
H(50) H(22) 2.311 .
H(50) H(23) 3.062 1_554
H(50) H(49) 1.600 .
H(50) H(51) 1.600 .
H(50) H(52) 3.075 1_554
H(50) H(53) 2.640 1_554
H(50) H(56) 3.009 .
H(50) H(57) 2.532 .
H(51) Si(2) 3.094 .
H(51) C(20) 3.424 .
H(51) C(44) 3.150 .
H(51) C(46) 2.082 .
H(51) C(55) 2.705 .
H(51) H(7) 3.498 1_554
H(51) H(10) 3.356 1_655
H(51) H(22) 2.854 .
H(51) H(24) 3.425 .
H(51) H(26) 2.923 1_564
H(51) H(42) 3.374 1_655
H(51) H(43) 3.379 .
H(51) H(44) 2.405 .
H(51) H(48) 3.268 .
H(51) H(49) 1.600 .
H(51) H(50) 1.600 .
H(51) H(56) 2.530 .
H(51) H(57) 2.980 .
H(52) Si(1) 2.931 .
H(52) O(4) 3.495 .
H(52) C(3) 2.941 .
H(52) C(8) 3.069 .
H(52) C(18) 2.845 .
H(52) C(37) 3.348 .
H(52) C(51) 2.096 .
H(52) C(56) 3.376 .
H(52) H(3) 3.476 1_565
H(52) H(4) 3.365 1_565
H(52) H(6) 2.787 .
H(52) H(23) 2.389 .
H(52) H(31) 3.110 .
H(52) H(32) 2.924 .
H(52) H(50) 3.075 1_556
H(52) H(53) 1.600 .
H(52) H(54) 1.600 .
H(52) H(60) 3.593 .
H(53) C(46) 3.047 1_556
H(53) C(47) 3.455 1_455
H(53) C(48) 3.192 1_556
H(53) C(51) 2.096 .
H(53) C(55) 3.477 1_556
H(53) C(56) 2.719 .
H(53) H(4) 3.406 1_565
H(53) H(17) 2.836 1_455
H(53) H(22) 2.307 1_556
H(53) H(23) 2.314 .
H(53) H(49) 3.458 1_556
H(53) H(50) 2.640 1_556
H(53) H(52) 1.600 .
H(53) H(54) 1.600 .
H(53) H(57) 2.989 1_556
H(53) H(59) 3.028 .
H(53) H(60) 2.516 .
H(54) Si(1) 3.106 .
H(54) C(12) 3.306 .
H(54) C(30) 3.214 1_455
H(54) C(37) 2.968 .
H(54) C(47) 3.137 1_455
H(54) C(51) 2.096 .
H(54) C(56) 2.716 .
H(54) H(13) 3.040 1_455
H(54) H(17) 2.905 1_455
H(54) H(23) 2.860 .
H(54) H(30) 3.194 .
H(54) H(31) 3.203 .
H(54) H(32) 2.207 .
H(54) H(52) 1.600 .
H(54) H(53) 1.600 .
H(54) H(59) 2.553 .
H(54) H(60) 2.967 .
H(55) Si(2) 2.932 .
H(55) O(2) 3.449 .
H(55) C(15) 2.891 .
H(55) C(22) 2.907 .
H(55) C(33) 2.833 .
H(55) C(45) 3.476 .
H(55) C(46) 2.083 .
H(55) C(48) 3.370 .
H(55) H(8) 2.949 .
H(55) H(9) 3.180 1_545
H(55) H(14) 3.304 1_545
H(55) H(22) 2.372 .
H(55) H(46) 3.135 .
H(55) H(48) 3.147 .
H(55) H(56) 1.600 .
H(55) H(57) 1.600 .
H(55) H(60) 2.862 1_554
H(56) Si(2) 3.067 .
H(56) C(14) 2.996 1_655
H(56) C(20) 3.304 .
H(56) C(27) 3.301 1_655
H(56) C(45) 2.832 .
H(56) C(46) 2.083 .
H(56) C(48) 2.715 .
H(56) H(5) 2.732 1_655
H(56) H(9) 3.473 1_545
H(56) H(10) 3.281 1_655
H(56) H(22) 2.855 .
H(56) H(44) 3.499 .
H(56) H(46) 2.920 .
H(56) H(48) 2.127 .
H(56) H(50) 3.009 .
H(56) H(51) 2.530 .
H(56) H(55) 1.600 .
H(56) H(57) 1.600 .
H(56) H(61) 3.453 .
H(57) C(14) 3.372 1_655
H(57) C(46) 2.083 .
H(57) C(48) 2.707 .
H(57) C(51) 2.989 1_554
H(57) C(53) 3.471 1_554
H(57) C(56) 3.051 1_554
H(57) H(5) 2.743 1_655
H(57) H(9) 3.266 1_545
H(57) H(22) 2.319 .
H(57) H(23) 2.267 1_554
H(57) H(37) 3.518 1_554
H(57) H(50) 2.532 .
H(57) H(51) 2.980 .
H(57) H(53) 2.989 1_554
H(57) H(55) 1.600 .
H(57) H(56) 1.600 .
H(57) H(58) 3.256 1_554
H(57) H(60) 2.511 1_554
H(58) Si(1) 2.985 .
H(58) C(32) 2.908 .
H(58) C(42) 3.097 .
H(58) C(51) 2.082 .
H(58) C(53) 3.379 .
H(58) H(9) 3.553 1_546
H(58) H(14) 3.171 1_546
H(58) H(21) 2.455 .
H(58) H(23) 2.358 .
H(58) H(24) 3.543 1_546
H(58) H(28) 3.575 .
H(58) H(30) 3.535 .
H(58) H(34) 3.534 1_546
H(58) H(36) 3.293 1_546
H(58) H(37) 2.487 .
H(58) H(39) 3.544 .
H(58) H(43) 3.177 1_546
H(58) H(57) 3.256 1_556
H(58) H(59) 1.600 .
H(58) H(60) 1.600 .
H(59) Si(1) 3.099 .
H(59) C(12) 3.524 .
H(59) C(25) 3.137 .
H(59) C(51) 2.082 .
H(59) C(53) 2.733 .
H(59) H(13) 3.462 1_455
H(59) H(18) 3.535 1_556
H(59) H(21) 3.245 .
H(59) H(23) 2.849 .
H(59) H(28) 3.188 .
H(59) H(30) 2.462 .
H(59) H(36) 3.012 1_546
H(59) H(38) 3.469 1_455
H(59) H(53) 3.028 .
H(59) H(54) 2.553 .
H(59) H(58) 1.600 .
H(59) H(60) 1.600 .
H(60) C(14) 3.438 1_556
H(60) C(28) 3.391 1_556
H(60) C(46) 3.595 1_556
H(60) C(49) 3.272 1_556
H(60) C(51) 2.082 .
H(60) C(53) 2.695 .
H(60) C(55) 3.048 1_556
H(60) H(14) 3.250 1_546
H(60) H(18) 3.588 1_556
H(60) H(22) 3.042 1_556
H(60) H(23) 2.314 .
H(60) H(37) 3.598 .
H(60) H(52) 3.593 .
H(60) H(53) 2.516 .
H(60) H(54) 2.967 .
H(60) H(55) 2.862 1_556
H(60) H(57) 2.511 1_556
H(60) H(58) 1.600 .
H(60) H(59) 1.600 .
H(61) O(2) 2.651 .
H(61) N(2) 2.020 .
H(61) C(13) 3.243 .
H(61) C(19) 2.628 .
H(61) C(22) 3.442 1_655
H(61) C(26) 3.308 1_545
H(61) C(28) 3.334 1_655
H(61) C(36) 3.366 .
H(61) C(38) 2.078 .
H(61) C(45) 3.511 .
H(61) C(49) 3.554 1_655
H(61) H(9) 2.983 1_545
H(61) H(15) 3.486 1_545
H(61) H(46) 3.105 .
H(61) H(48) 3.164 .
H(61) H(56) 3.453 .
H(61) H(62) 1.601 .
H(61) H(63) 2.328 .
H(61) H(64) 2.399 .
H(62) O(3) 2.612 .
H(62) N(2) 2.020 .
H(62) C(13) 2.623 .
H(62) C(19) 3.268 .
H(62) C(22) 3.088 1_655
H(62) C(28) 3.030 1_655
H(62) C(34) 3.478 1_545
H(62) C(36) 2.702 .
H(62) C(38) 2.078 .
H(62) H(8) 3.022 1_655
H(62) H(11) 2.966 1_655
H(62) H(15) 3.116 1_545
H(62) H(16) 2.739 1_655
H(62) H(61) 1.601 .
H(62) H(63) 2.401 .
H(62) H(64) 2.870 .
H(62) H(70) 2.567 .
H(63) N(2) 3.319 .
H(63) C(10) 2.075 .
H(63) C(22) 3.480 1_655
H(63) C(23) 2.869 1_655
H(63) C(33) 3.583 1_655
H(63) C(36) 2.051 .
H(63) C(40) 2.924 1_655
H(63) C(45) 3.485 .
H(63) C(50) 3.052 .
H(63) C(54) 3.050 1_655
H(63) H(8) 3.367 1_655
H(63) H(46) 3.460 .
H(63) H(47) 3.071 .
H(63) H(48) 3.357 .
H(63) H(61) 2.328 .
H(63) H(62) 2.401 .
H(63) H(64) 1.600 .
H(63) H(65) 2.367 1_655
H(63) H(66) 3.117 1_655
H(63) H(69) 3.309 1_655
H(63) H(70) 2.496 .
H(64) O(2) 3.017 .
H(64) O(4) 3.436 .
H(64) N(2) 2.658 .
H(64) C(8) 3.562 .
H(64) C(10) 2.075 .
H(64) C(19) 3.086 .
H(64) C(36) 2.051 .
H(64) C(37) 3.540 .
H(64) C(45) 3.217 .
H(64) C(50) 2.602 .
H(64) H(19) 3.557 .
H(64) H(31) 2.765 .
H(64) H(46) 2.808 .
H(64) H(47) 2.892 .
H(64) H(48) 3.465 .
H(64) H(61) 2.399 .
H(64) H(62) 2.870 .
H(64) H(63) 1.600 .
H(64) H(65) 3.064 1_655
H(64) H(70) 2.872 .
H(65) N(1) 3.320 .
H(65) C(3) 3.564 1_455
H(65) C(18) 3.183 1_455
H(65) C(23) 2.041 .
H(65) C(36) 2.892 1_455
H(65) C(38) 2.912 1_455
H(65) C(41) 2.074 .
H(65) C(50) 3.075 1_455
H(65) C(54) 3.020 .
H(65) H(2) 3.324 1_455
H(65) H(6) 2.942 1_455
H(65) H(63) 2.367 1_455
H(65) H(64) 3.064 1_455
H(65) H(66) 1.600 .
H(65) H(67) 2.367 .
H(65) H(68) 2.353 .
H(65) H(69) 2.493 .
H(65) H(70) 3.355 1_455
H(66) O(1) 2.845 .
H(66) N(1) 2.719 .
H(66) C(1) 3.043 .
H(66) C(6) 3.426 1_455
H(66) C(15) 3.559 .
H(66) C(23) 2.041 .
H(66) C(41) 2.074 .
H(66) C(54) 2.576 .
H(66) H(2) 2.613 1_455
H(66) H(35) 3.259 .
H(66) H(47) 3.345 1_455
H(66) H(63) 3.117 1_455
H(66) H(65) 1.600 .
H(66) H(67) 2.352 .
H(66) H(68) 2.868 .
H(66) H(69) 2.863 .
H(67) O(1) 2.743 .
H(67) N(1) 2.013 .
H(67) C(1) 2.680 .
H(67) C(5) 3.156 1_565
H(67) C(9) 3.435 1_565
H(67) C(17) 3.198 .
H(67) C(18) 3.079 1_455
H(67) C(21) 3.367 1_455
H(67) C(23) 3.356 .
H(67) C(29) 2.769 1_455
H(67) C(40) 2.075 .
H(67) H(1) 2.816 1_565
H(67) H(2) 3.028 1_455
H(67) H(4) 3.301 1_565
H(67) H(6) 3.244 1_455
H(67) H(12) 2.731 1_455
H(67) H(65) 2.367 .
H(67) H(66) 2.352 .
H(67) H(68) 1.600 .
H(68) O(4) 2.574 .
H(68) N(1) 2.013 .
H(68) C(1) 3.287 .
H(68) C(17) 2.584 .
H(68) C(23) 2.750 .
H(68) C(29) 3.589 1_455
H(68) C(37) 3.460 .
H(68) C(40) 2.075 .
H(68) H(4) 3.268 1_565
H(68) H(31) 3.265 .
H(68) H(32) 2.956 .
H(68) H(65) 2.353 .
H(68) H(66) 2.868 .
H(68) H(67) 1.600 .
H(68) H(69) 2.625 .
H(69) O(2) 2.886 .
H(69) O(4) 3.168 .
H(69) N(1) 3.172 .
H(69) C(15) 3.168 .
H(69) C(17) 3.367 .
H(69) C(37) 3.146 .
H(69) C(40) 2.104 .
H(69) C(41) 2.732 .
H(69) C(54) 1.930 .
H(69) H(8) 3.384 .
H(69) H(20) 3.485 .
H(69) H(31) 2.925 .
H(69) H(32) 3.335 .
H(69) H(33) 2.689 .
H(69) H(46) 2.826 .
H(69) H(63) 3.309 1_455
H(69) H(65) 2.493 .
H(69) H(66) 2.863 .
H(69) H(68) 2.625 .
H(70) O(3) 3.046 .
H(70) N(2) 3.305 .
H(70) C(8) 3.176 .
H(70) C(10) 2.746 .
H(70) C(13) 3.432 .
H(70) C(35) 3.238 1_655
H(70) C(38) 2.113 .
H(70) C(50) 1.941 .
H(70) H(16) 2.584 1_655
H(70) H(27) 3.107 .
H(70) H(33) 3.104 1_655
H(70) H(62) 2.567 .
H(70) H(63) 2.496 .
H(70) H(64) 2.872 .
H(70) H(65) 3.355 1_655

loop_
_geom_torsion_atom_site_label_1
_geom_torsion_atom_site_label_2
_geom_torsion_atom_site_label_3
_geom_torsion_atom_site_label_4
_geom_torsion
C(8) Si(1) C(12) C(25) 173.2(5)
C(8) Si(1) C(12) C(37) -58.8(5)
C(12) Si(1) C(8) C(3) 138.6(5)
C(12) Si(1) C(8) C(50) -39.4(5)
C(8) Si(1) C(32) C(2) -63.9(7)
C(8) Si(1) C(32) C(42) 62.8(6)
C(32) Si(1) C(8) C(3) -104.4(5)
C(32) Si(1) C(8) C(50) 77.7(6)
C(8) Si(1) C(51) C(53) 66.4(7)
C(8) Si(1) C(51) C(56) -165.5(6)
C(51) Si(1) C(8) C(3) 13.2(6)
C(51) Si(1) C(8) C(50) -164.8(5)
C(12) Si(1) C(32) C(2) 53.3(7)
C(12) Si(1) C(32) C(42) 179.9(4)
C(32) Si(1) C(12) C(25) 55.1(6)
C(32) Si(1) C(12) C(37) -176.9(5)
C(12) Si(1) C(51) C(53) -54.4(7)
C(12) Si(1) C(51) C(56) 73.6(7)
C(51) Si(1) C(12) C(25) -66.1(6)
C(51) Si(1) C(12) C(37) 61.9(6)
C(32) Si(1) C(51) C(53) -175.4(6)
C(32) Si(1) C(51) C(56) -47.3(8)
C(51) Si(1) C(32) C(2) 178.9(6)
C(51) Si(1) C(32) C(42) -54.5(6)
C(15) Si(2) C(20) C(44) -170.4(5)
C(15) Si(2) C(20) C(45) 62.2(5)
C(20) Si(2) C(15) C(33) -149.7(5)
C(20) Si(2) C(15) C(54) 18.7(5)
C(15) Si(2) C(46) C(48) 174.8(6)
C(15) Si(2) C(46) C(55) -58.3(7)
C(46) Si(2) C(15) C(33) -26.5(6)
C(46) Si(2) C(15) C(54) 141.9(5)
C(15) Si(2) C(52) C(39) 60.8(8)
C(15) Si(2) C(52) C(43) -66.6(7)
C(52) Si(2) C(15) C(33) 93.7(6)
C(52) Si(2) C(15) C(54) -97.8(6)
C(20) Si(2) C(46) C(48) -67.1(7)
C(20) Si(2) C(46) C(55) 59.8(7)
C(46) Si(2) C(20) C(44) 72.2(6)
C(46) Si(2) C(20) C(45) -55.1(5)
C(20) Si(2) C(52) C(39) -56.0(7)
C(20) Si(2) C(52) C(43) 176.6(6)
C(52) Si(2) C(20) C(44) -50.4(6)
C(52) Si(2) C(20) C(45) -177.7(5)
C(46) Si(2) C(52) C(39) 178.4(6)
C(46) Si(2) C(52) C(43) 51.0(7)
C(52) Si(2) C(46) C(48) 53.5(8)
C(52) Si(2) C(46) C(55) -179.6(6)
C(1) N(1) C(17) O(4) 179.3(8)
C(1) N(1) C(17) C(24) -0.4(9)
C(17) N(1) C(1) O(1) -179.0(8)
C(17) N(1) C(1) C(4) 1.3(9)
C(1) N(1) C(41) C(40) 77.5(9)
C(41) N(1) C(1) O(1) -3.4(13)
C(41) N(1) C(1) C(4) 176.9(7)
C(17) N(1) C(41) C(40) -107.3(8)
C(41) N(1) C(17) O(4) 3.6(13)
C(41) N(1) C(17) C(24) -176.1(7)
C(10) N(2) C(13) O(3) 3.9(12)
C(10) N(2) C(13) C(11) -176.3(7)
C(13) N(2) C(10) C(38) -99.2(8)
C(10) N(2) C(19) O(2) -5.8(12)
C(10) N(2) C(19) C(16) 175.7(6)
C(19) N(2) C(10) C(38) 87.5(8)
C(13) N(2) C(19) O(2) -179.8(6)
C(13) N(2) C(19) C(16) 1.7(8)
C(19) N(2) C(13) O(3) 177.7(7)
C(19) N(2) C(13) C(11) -2.4(8)
O(1) C(1) C(4) C(24) 178.6(9)
O(1) C(1) C(4) C(31) 0.5(13)
N(1) C(1) C(4) C(24) -1.7(9)
N(1) C(1) C(4) C(31) -179.8(5)
C(8) C(3) C(18) C(29) 178.8(6)
C(18) C(3) C(8) Si(1) -107.7(6)
C(18) C(3) C(8) C(50) 70.3(8)
C(8) C(3) C(30) C(47) -178.6(6)
C(30) C(3) C(8) Si(1) 71.2(7)
C(30) C(3) C(8) C(50) -110.8(7)
C(18) C(3) C(30) C(47) 0.3(9)
C(30) C(3) C(18) C(29) -0.1(8)
C(1) C(4) C(24) C(6) -176.6(8)
C(1) C(4) C(24) C(17) 1.4(9)
C(1) C(4) C(31) C(26) 177.2(8)
C(24) C(4) C(31) C(26) -0.7(12)
C(31) C(4) C(24) C(6) 1.7(13)
C(31) C(4) C(24) C(17) 179.8(6)
C(9) C(5) C(35) C(16) -0.1(11)
C(35) C(5) C(9) C(7) 0.8(14)
C(24) C(6) C(34) C(26) -1.1(14)
C(34) C(6) C(24) C(4) -0.8(13)
C(34) C(6) C(24) C(17) -178.3(9)
C(9) C(7) C(11) C(13) -176.9(8)
C(9) C(7) C(11) C(16) 1.2(12)
C(11) C(7) C(9) C(5) -1.3(13)
Si(1) C(8) C(50) C(36) 27(20)
C(3) C(8) C(50) C(36) -151(19)
N(2) C(10) C(38) C(36) 65.4(6)
C(7) C(11) C(13) O(3) 0.3(12)
C(7) C(11) C(13) N(2) -179.5(8)
C(7) C(11) C(16) C(19) -179.7(7)
C(7) C(11) C(16) C(35) -0.6(12)
C(13) C(11) C(16) C(19) -1.3(9)
C(13) C(11) C(16) C(35) 177.9(7)
C(16) C(11) C(13) O(3) -177.9(8)
C(16) C(11) C(13) N(2) 2.2(8)
C(27) C(14) C(49) C(28) 1.6(11)
C(49) C(14) C(27) C(33) -1.1(11)
Si(2) C(15) C(33) C(22) 122.1(5)
Si(2) C(15) C(33) C(27) -57.2(8)
Si(2) C(15) C(54) C(23) -89(66)
C(33) C(15) C(54) C(23) 80(66)
C(54) C(15) C(33) C(22) -46.1(8)
C(54) C(15) C(33) C(27) 134.5(6)
C(11) C(16) C(19) O(2) -178.6(8)
C(11) C(16) C(19) N(2) -0.2(6)
C(11) C(16) C(35) C(5) -0.0(11)
C(19) C(16) C(35) C(5) 178.9(8)
C(35) C(16) C(19) O(2) 2.4(15)
C(35) C(16) C(19) N(2) -179.2(8)
O(4) C(17) C(24) C(4) 179.6(8)
O(4) C(17) C(24) C(6) -2.6(16)
N(1) C(17) C(24) C(4) -0.7(9)
N(1) C(17) C(24) C(6) 177.1(9)
C(3) C(18) C(29) C(21) -0.5(11)
C(29) C(21) C(47) C(30) -0.8(12)
C(47) C(21) C(29) C(18) 1.0(11)
C(28) C(22) C(33) C(15) -175.8(6)
C(28) C(22) C(33) C(27) 3.6(9)
C(33) C(22) C(28) C(49) -3.2(10)
C(40) C(23) C(54) C(15) -178(62)
C(54) C(23) C(40) C(41) -132.8(6)
C(31) C(26) C(34) C(6) 2.1(14)
C(34) C(26) C(31) C(4) -1.2(13)
C(14) C(27) C(33) C(15) 177.9(6)
C(14) C(27) C(33) C(22) -1.5(10)
C(22) C(28) C(49) C(14) 0.5(10)
C(3) C(30) C(47) C(21) 0.2(9)
C(38) C(36) C(50) C(8) 64(20)
C(50) C(36) C(38) C(10) -131.8(6)
C(23) C(40) C(41) N(1) 57.4(6)
